data_4114823
loop_
_publ_author_name
'Melanie J. Moses'
'James Fettinger'
'Bryan Eichhorn'

_publ_section_title
;
 Charged Molecular Alloys: Synthesis and Characterization of the Binary
 Anions Pd7As164- and Pd2As144-
;
_journal_name_full 'Journal of the American Chemical Society'
_journal_page_first 5944
_journal_page_last 5945
_journal_paper_doi 10.1021/ja025627r
_journal_volume 124
_journal_year 2002
_chemical_formula_sum 'C75.5 H158 As16 K4 N11.5 O24 Pd7'
_chemical_formula_weight 3711.05
_chemical_name_systematic
;
  ?
;
_space_group_IT_number 2
_symmetry_cell_setting triclinic
_symmetry_space_group_name_Hall '-P 1'
_symmetry_space_group_name_H-M 'P -1'
_atom_sites_solution_hydrogens geom
_atom_sites_solution_primary direct
_atom_sites_solution_secondary difmap
_audit_creation_method SHELXL-97
_cell_angle_alpha 113.4360(10)
_cell_angle_beta 99.2890(10)
_cell_angle_gamma 99.6560(10)
_cell_formula_units_Z 4
_cell_length_a 17.2784(9)
_cell_length_b 27.2637(15)
_cell_length_c 28.9377(16)
_cell_measurement_temperature 193(2)
_cell_volume 11931.4(11)
_computing_cell_refinement 'Bruker SMART'
_computing_data_collection 'Bruker SMART'
_computing_data_reduction 'Bruker SAINT'
_computing_molecular_graphics 'Bruker SHELXTL'
_computing_publication_material 'Bruker SHELXTL'
_computing_structure_refinement 'SHELXL-97 (Sheldrick, 1997)'
_computing_structure_solution 'SHELXS-97 (Sheldrick, 1990)'
_diffrn_ambient_temperature 193(2)
_diffrn_measured_fraction_theta_full 0.999
_diffrn_measured_fraction_theta_max 0.999
_diffrn_measurement_device_type 'CCD area detector'
_diffrn_measurement_method 'phi and omega scans'
_diffrn_radiation_monochromator graphite
_diffrn_radiation_source 'fine-focus sealed tube'
_diffrn_radiation_type MoK\a
_diffrn_radiation_wavelength 0.71073
_diffrn_reflns_av_R_equivalents 0.0691
_diffrn_reflns_av_sigmaI/netI 0.0845
_diffrn_reflns_limit_h_max 20
_diffrn_reflns_limit_h_min -20
_diffrn_reflns_limit_k_max 32
_diffrn_reflns_limit_k_min -32
_diffrn_reflns_limit_l_max 34
_diffrn_reflns_limit_l_min -34
_diffrn_reflns_number 143867
_diffrn_reflns_theta_full 25.00
_diffrn_reflns_theta_max 25.00
_diffrn_reflns_theta_min 0.84
_diffrn_standards_decay_% 0
_exptl_absorpt_coefficient_mu 5.639
_exptl_absorpt_correction_type 'empirical, SADABS'
_exptl_crystal_colour Black
_exptl_crystal_density_diffrn 2.066
_exptl_crystal_density_meas 0
_exptl_crystal_description Plate
_exptl_crystal_F_000 7238
_exptl_crystal_size_max 0.500
_exptl_crystal_size_mid 0.200
_exptl_crystal_size_min 0.021
_refine_diff_density_max 1.730
_refine_diff_density_min -1.192
_refine_diff_density_rms 0.175
_refine_ls_extinction_method none
_refine_ls_goodness_of_fit_ref 1.004
_refine_ls_hydrogen_treatment mixed
_refine_ls_matrix_type full
_refine_ls_number_parameters 2465
_refine_ls_number_reflns 42004
_refine_ls_number_restraints 0
_refine_ls_restrained_S_all 1.004
_refine_ls_R_factor_all 0.1180
_refine_ls_R_factor_gt 0.0534
_refine_ls_shift/su_max 0.001
_refine_ls_shift/su_mean 0.000
_refine_ls_structure_factor_coef Fsqd
_refine_ls_weighting_details 'calc w=1/[\s^2^(Fo^2^)+(0.0685P)^2^+0.0000P] where P=(Fo^2^+2Fc^2^)/3'
_refine_ls_weighting_scheme calc
_refine_ls_wR_factor_gt 0.1294
_refine_ls_wR_factor_ref 0.1485
_reflns_number_gt 23829
_reflns_number_total 42004
_reflns_threshold_expression >2sigma(I)
_cod_data_source_file ja025627r_1.cif
_cod_data_source_block '[Pd7As16]2[K(2,2,2-crypt)]8*3.5en'
_cod_original_formula_sum 'C75.50 H158 As16 K4 N11.50 O24 Pd7'
_cod_database_code 4114823

loop_
_symmetry_equiv_pos_as_xyz
'x, y, z'
'-x, -y, -z'

loop_
_atom_site_label
_atom_site_type_symbol
_atom_site_fract_x
_atom_site_fract_y
_atom_site_fract_z
_atom_site_U_iso_or_equiv
_atom_site_adp_type
_atom_site_occupancy
_atom_site_symmetry_multiplicity
_atom_site_calc_flag
_atom_site_refinement_flags
Pd1 Pd 0.93286(4) 0.18633(3) 0.31454(3) 0.03275(17) Uani 1 1 d .
Pd2 Pd 1.01316(4) 0.27640(3) 0.29712(3) 0.03132(17) Uani 1 1 d .
Pd3 Pd 0.88640(4) 0.27488(3) 0.21967(3) 0.03320(17) Uani 1 1 d .
Pd4 Pd 0.78385(4) 0.15937(3) 0.24191(3) 0.03073(17) Uani 1 1 d .
Pd5 Pd 0.95137(4) 0.09919(3) 0.22630(3) 0.03831(19) Uani 1 1 d .
Pd6 Pd 1.05611(4) 0.21647(3) 0.20555(3) 0.03425(18) Uani 1 1 d .
Pd7 Pd 0.88854(4) 0.16218(3) 0.17610(3) 0.03395(18) Uani 1 1 d .
As1 As 1.16105(6) 0.17182(4) 0.22231(4) 0.0411(3) Uani 1 1 d .
As2 As 1.09280(6) 0.09474(4) 0.23614(5) 0.0484(3) Uani 1 1 d .
As3 As 1.04405(6) 0.13292(4) 0.31641(4) 0.0426(3) Uani 1 1 d .
As4 As 1.08670(5) 0.23260(4) 0.35170(4) 0.0361(2) Uani 1 1 d .
As5 As 1.15581(5) 0.25782(4) 0.29478(4) 0.0358(2) Uani 1 1 d .
As6 As 0.77740(5) 0.30719(4) 0.25804(4) 0.0390(3) Uani 1 1 d .
As7 As 0.70910(5) 0.22997(4) 0.27157(4) 0.0347(2) Uani 1 1 d .
As8 As 0.80679(5) 0.21923(4) 0.33827(4) 0.0345(2) Uani 1 1 d .
As9 As 0.92953(5) 0.29099(4) 0.36420(4) 0.0353(2) Uani 1 1 d .
As10 As 0.91799(5) 0.34316(4) 0.31410(4) 0.0373(2) Uani 1 1 d .
As11 As 0.83201(6) 0.08805(4) 0.26372(4) 0.0413(3) Uani 1 1 d .
As12 As 1.03235(5) 0.31040(4) 0.22708(4) 0.0392(3) Uani 1 1 d .
As13 As 0.95132(6) 0.23260(4) 0.14661(4) 0.0406(3) Uani 1 1 d .
As14 As 0.80871(6) 0.07534(4) 0.17445(4) 0.0396(2) Uani 1 1 d .
As15 As 1.00495(6) 0.11408(4) 0.15631(4) 0.0409(3) Uani 1 1 d .
As16 As 0.75874(5) 0.20088(4) 0.18072(4) 0.0362(2) Uani 1 1 d .
Pd21 Pd 0.49487(4) 0.22122(3) 0.70768(3) 0.03257(17) Uani 1 1 d .
Pd22 Pd 0.57344(4) 0.30426(3) 0.68102(3) 0.03100(17) Uani 1 1 d .
Pd23 Pd 0.55439(4) 0.39612(3) 0.76410(3) 0.03536(18) Uani 1 1 d .
Pd24 Pd 0.45275(4) 0.28829(3) 0.79827(3) 0.03837(19) Uani 1 1 d .
Pd25 Pd 0.62090(4) 0.22680(3) 0.78618(3) 0.03533(18) Uani 1 1 d .
Pd26 Pd 0.72273(4) 0.33661(3) 0.75545(3) 0.03090(17) Uani 1 1 d .
Pd27 Pd 0.61880(4) 0.34030(3) 0.82279(3) 0.03584(18) Uani 1 1 d .
As21 As 0.79825(5) 0.26584(4) 0.73109(4) 0.0343(2) Uani 1 1 d .
As22 As 0.72946(5) 0.19183(4) 0.74886(4) 0.0378(2) Uani 1 1 d .
As23 As 0.58984(5) 0.15445(4) 0.69293(4) 0.0383(2) Uani 1 1 d .
As24 As 0.57684(5) 0.20143(4) 0.63796(4) 0.0339(2) Uani 1 1 d .
As25 As 0.70154(5) 0.27138(4) 0.66062(4) 0.0341(2) Uani 1 1 d .
As26 As 0.41321(6) 0.40086(4) 0.75235(4) 0.0428(3) Uani 1 1 d .
As27 As 0.34659(6) 0.32989(4) 0.77532(4) 0.0438(3) Uani 1 1 d .
As28 As 0.35270(5) 0.23968(4) 0.71041(4) 0.0385(2) Uani 1 1 d .
As29 As 0.41772(5) 0.25558(4) 0.64769(4) 0.0355(2) Uani 1 1 d .
As30 As 0.46016(5) 0.35403(4) 0.67330(4) 0.0387(2) Uani 1 1 d .
As31 As 0.47425(6) 0.19518(4) 0.78222(4) 0.0431(3) Uani 1 1 d .
As32 As 0.67347(5) 0.40274(4) 0.72617(4) 0.0371(2) Uani 1 1 d .
As33 As 0.69646(6) 0.42351(4) 0.81776(4) 0.0385(2) Uani 1 1 d .
As34 As 0.55924(6) 0.27535(4) 0.85914(4) 0.0465(3) Uani 1 1 d .
As35 As 0.74779(5) 0.30136(4) 0.82198(4) 0.0356(2) Uani 1 1 d .
As36 As 0.50241(6) 0.39077(4) 0.83732(4) 0.0435(3) Uani 1 1 d .
K41 K 0.81314(11) 0.03391(8) 0.48216(8) 0.0330(5) Uani 1 1 d .
N41 N 0.8473(6) 0.1317(3) 0.5851(4) 0.063(3) Uani 1 1 d .
C41 C 0.9172(9) 0.1314(5) 0.6217(5) 0.093(4) Uani 1 1 d .
H41A H 0.9677 0.1454 0.6139 0.111 Uiso 1 1 calc R
H41B H 0.9180 0.1574 0.6575 0.111 Uiso 1 1 calc R
N42 N 0.7859(7) -0.0641(4) 0.3815(5) 0.089(4) Uani 1 1 d .
O42 O 0.9244(4) 0.0405(3) 0.5738(3) 0.067(2) Uani 1 1 d .
C42 C 0.9175(9) 0.0772(6) 0.6206(5) 0.098(5) Uani 1 1 d .
H42A H 0.9633 0.0815 0.6486 0.117 Uiso 1 1 calc R
H42B H 0.8666 0.0623 0.6275 0.117 Uiso 1 1 calc R
C43 C 0.9193(8) -0.0117(6) 0.5744(6) 0.090(5) Uani 1 1 d .
H43A H 0.8662 -0.0248 0.5800 0.108 Uiso 1 1 calc R
H43B H 0.9626 -0.0081 0.6033 0.108 Uiso 1 1 calc R
O44 O 0.8622(4) -0.0600(3) 0.4829(3) 0.071(2) Uani 1 1 d .
C44 C 0.9278(7) -0.0513(5) 0.5256(6) 0.079(4) Uani 1 1 d .
H44A H 0.9803 -0.0376 0.5195 0.095 Uiso 1 1 calc R
H44B H 0.9279 -0.0868 0.5272 0.095 Uiso 1 1 calc R
C45 C 0.8650(8) -0.1001(5) 0.4362(6) 0.102(5) Uani 1 1 d .
H45A H 0.8652 -0.1348 0.4396 0.123 Uiso 1 1 calc R
H45B H 0.9161 -0.0885 0.4277 0.123 Uiso 1 1 calc R
C46 C 0.7946(9) -0.1109(5) 0.3926(6) 0.113(6) Uani 1 1 d .
H46A H 0.7994 -0.1409 0.3606 0.136 Uiso 1 1 calc R
H46B H 0.7442 -0.1246 0.4007 0.136 Uiso 1 1 calc R
C47 C 0.7072(9) -0.0750(6) 0.3521(6) 0.119(6) Uani 1 1 d .
H47A H 0.6962 -0.1105 0.3207 0.143 Uiso 1 1 calc R
H47B H 0.7054 -0.0458 0.3401 0.143 Uiso 1 1 calc R
O48 O 0.6528(4) -0.0230(4) 0.4224(4) 0.076(3) Uani 1 1 d .
C48 C 0.6417(8) -0.0783(5) 0.3778(6) 0.105(6) Uani 1 1 d .
H48A H 0.6426 -0.1068 0.3907 0.126 Uiso 1 1 calc R
H48B H 0.5886 -0.0887 0.3528 0.126 Uiso 1 1 calc R
C49 C 0.5986(7) -0.0229(7) 0.4487(7) 0.110(6) Uani 1 1 d .
H49A H 0.6063 -0.0464 0.4669 0.133 Uiso 1 1 calc R
H49B H 0.5437 -0.0386 0.4246 0.133 Uiso 1 1 calc R
O50 O 0.6839(4) 0.0567(3) 0.5256(3) 0.066(2) Uani 1 1 d .
C50 C 0.6054(6) 0.0359(6) 0.4884(6) 0.088(5) Uani 1 1 d .
H50A H 0.5998 0.0599 0.4705 0.105 Uiso 1 1 calc R
H50B H 0.5616 0.0359 0.5066 0.105 Uiso 1 1 calc R
C51 C 0.6932(10) 0.1091(7) 0.5619(7) 0.100(6) Uani 1 1 d .
H51A H 0.6463 0.1106 0.5776 0.120 Uiso 1 1 calc R
H51B H 0.6948 0.1344 0.5451 0.120 Uiso 1 1 calc R
C52 C 0.7702(9) 0.1273(5) 0.6036(5) 0.091(5) Uani 1 1 d .
H52A H 0.7685 0.1008 0.6192 0.109 Uiso 1 1 calc R
H52B H 0.7724 0.1639 0.6314 0.109 Uiso 1 1 calc R
C53 C 0.8619(8) 0.1799(5) 0.5761(5) 0.082(4) Uani 1 1 d .
H53A H 0.8851 0.2126 0.6102 0.099 Uiso 1 1 calc R
H53B H 0.8092 0.1837 0.5606 0.099 Uiso 1 1 calc R
O54 O 0.8806(4) 0.1406(3) 0.4897(3) 0.058(2) Uani 1 1 d .
C54 C 0.9189(8) 0.1807(5) 0.5407(6) 0.090(5) Uani 1 1 d .
H54A H 0.9324 0.2177 0.5413 0.108 Uiso 1 1 calc R
H54B H 0.9700 0.1729 0.5535 0.108 Uiso 1 1 calc R
C55 C 0.9284(7) 0.1422(6) 0.4564(6) 0.081(4) Uani 1 1 d .
H55A H 0.9821 0.1377 0.4693 0.098 Uiso 1 1 calc R
H55B H 0.9368 0.1787 0.4557 0.098 Uiso 1 1 calc R
O56 O 0.8823(4) 0.0455(4) 0.4031(3) 0.066(2) Uani 1 1 d .
C56 C 0.8916(8) 0.0989(6) 0.4039(5) 0.074(4) Uani 1 1 d .
H56A H 0.8379 0.1034 0.3908 0.089 Uiso 1 1 calc R
H56B H 0.9261 0.1023 0.3806 0.089 Uiso 1 1 calc R
C57 C 0.8520(10) 0.0049(7) 0.3548(6) 0.104(5) Uani 1 1 d .
H57A H 0.8871 0.0096 0.3322 0.125 Uiso 1 1 calc R
H57B H 0.7972 0.0069 0.3404 0.125 Uiso 1 1 calc R
C58 C 0.8470(10) -0.0498(7) 0.3550(6) 0.122(6) Uani 1 1 d .
H58A H 0.9009 -0.0501 0.3726 0.147 Uiso 1 1 calc R
H58B H 0.8331 -0.0786 0.3186 0.147 Uiso 1 1 calc R
K61 K 0.62769(12) 0.03449(8) 0.91314(8) 0.0385(5) Uani 1 1 d .
N61 N 0.6389(7) -0.0512(5) 0.9510(5) 0.081(3) Uani 1 1 d .
C61 C 0.5653(9) -0.0627(6) 0.9663(7) 0.103(6) Uani 1 1 d .
H61A H 0.5644 -0.0294 0.9970 0.124 Uiso 1 1 calc R
H61B H 0.5657 -0.0929 0.9769 0.124 Uiso 1 1 calc R
N62 N 0.6163(6) 0.1226(4) 0.8823(4) 0.068(3) Uani 1 1 d .
O62 O 0.4839(4) -0.0331(3) 0.9123(3) 0.068(2) Uani 1 1 d .
C62 C 0.4888(9) -0.0788(6) 0.9246(7) 0.115(6) Uani 1 1 d .
H62A H 0.4893 -0.1114 0.8930 0.138 Uiso 1 1 calc R
H62B H 0.4410 -0.0888 0.9369 0.138 Uiso 1 1 calc R
C63 C 0.4186(7) -0.0479(5) 0.8661(5) 0.074(4) Uani 1 1 d .
H63A H 0.3678 -0.0691 0.8682 0.089 Uiso 1 1 calc R
H63B H 0.4333 -0.0712 0.8343 0.089 Uiso 1 1 calc R
O64 O 0.4780(4) 0.0301(3) 0.8565(3) 0.066(2) Uani 1 1 d .
C64 C 0.4068(6) 0.0036(5) 0.8642(5) 0.075(4) Uani 1 1 d .
H64A H 0.3597 -0.0048 0.8352 0.090 Uiso 1 1 calc R
H64B H 0.3962 0.0282 0.8971 0.090 Uiso 1 1 calc R
C65 C 0.4692(7) 0.0797(5) 0.8532(6) 0.087(4) Uani 1 1 d .
H65A H 0.4606 0.1056 0.8863 0.104 Uiso 1 1 calc R
H65B H 0.4209 0.0711 0.8250 0.104 Uiso 1 1 calc R
C66 C 0.5416(8) 0.1064(6) 0.8428(6) 0.090(5) Uani 1 1 d .
H66A H 0.5485 0.0806 0.8091 0.107 Uiso 1 1 calc R
H66B H 0.5320 0.1397 0.8392 0.107 Uiso 1 1 calc R
C67 C 0.6138(9) 0.1712(5) 0.9275(6) 0.091(5) Uani 1 1 d .
H67A H 0.5597 0.1651 0.9346 0.110 Uiso 1 1 calc R
H67B H 0.6213 0.2036 0.9196 0.110 Uiso 1 1 calc R
O68 O 0.6658(7) 0.1425(3) 0.9921(4) 0.105(3) Uani 1 1 d .
C68 C 0.6801(10) 0.1843(5) 0.9772(6) 0.100(6) Uani 1 1 d .
H68A H 0.7343 0.1884 0.9699 0.120 Uiso 1 1 calc R
H68B H 0.6796 0.2195 1.0057 0.120 Uiso 1 1 calc R
C69 C 0.7244(18) 0.1514(10) 1.0363(9) 0.193(16) Uani 1 1 d .
H69A H 0.7660 0.1857 1.0455 0.232 Uiso 1 1 calc R
H69B H 0.6975 0.1588 1.0653 0.232 Uiso 1 1 calc R
O70 O 0.7309(9) 0.0602(6) 1.0072(6) 0.175(7) Uani 1 1 d .
C70 C 0.7594(19) 0.1167(13) 1.0357(11) 0.25(2) Uani 1 1 d .
H70A H 0.7759 0.1230 1.0724 0.299 Uiso 1 1 calc R
H70B H 0.8102 0.1268 1.0261 0.299 Uiso 1 1 calc R
C71 C 0.7378(15) 0.0233(12) 1.0213(8) 0.201(13) Uani 1 1 d .
H71A H 0.7148 0.0324 1.0520 0.241 Uiso 1 1 calc R
H71B H 0.7968 0.0299 1.0348 0.241 Uiso 1 1 calc R
C72 C 0.7086(10) -0.0345(8) 0.9921(7) 0.118(6) Uani 1 1 d .
H72A H 0.7523 -0.0493 0.9775 0.142 Uiso 1 1 calc R
H72B H 0.6958 -0.0510 1.0158 0.142 Uiso 1 1 calc R
C73 C 0.6448(8) -0.0981(5) 0.9052(6) 0.088(4) Uani 1 1 d .
H73A H 0.5943 -0.1103 0.8774 0.105 Uiso 1 1 calc R
H73B H 0.6485 -0.1291 0.9143 0.105 Uiso 1 1 calc R
O74 O 0.7039(5) -0.0461(3) 0.8638(4) 0.082(3) Uani 1 1 d .
C74 C 0.7151(9) -0.0863(6) 0.8841(6) 0.105(6) Uani 1 1 d .
H74A H 0.7661 -0.0714 0.9120 0.126 Uiso 1 1 calc R
H74B H 0.7189 -0.1209 0.8560 0.126 Uiso 1 1 calc R
C75 C 0.7743(9) -0.0250(6) 0.8513(7) 0.132(7) Uani 1 1 d .
H75A H 0.7958 -0.0557 0.8303 0.159 Uiso 1 1 calc R
H75B H 0.8170 -0.0001 0.8835 0.159 Uiso 1 1 calc R
O76 O 0.7312(5) 0.0541(3) 0.8532(3) 0.073(2) Uani 1 1 d .
C76 C 0.7503(9) 0.0063(5) 0.8209(6) 0.101(6) Uani 1 1 d .
H76A H 0.7956 0.0165 0.8067 0.121 Uiso 1 1 calc R
H76B H 0.7028 -0.0175 0.7913 0.121 Uiso 1 1 calc R
C77 C 0.7084(8) 0.0844(6) 0.8261(5) 0.087(4) Uani 1 1 d .
H77A H 0.6608 0.0610 0.7964 0.105 Uiso 1 1 calc R
H77B H 0.7535 0.0951 0.8120 0.105 Uiso 1 1 calc R
C78 C 0.6877(8) 0.1358(6) 0.8615(6) 0.089(4) Uani 1 1 d .
H78A H 0.7354 0.1590 0.8911 0.107 Uiso 1 1 calc R
H78B H 0.6752 0.1575 0.8421 0.107 Uiso 1 1 calc R
K81 K 0.46448(11) 0.12791(8) 0.38945(8) 0.0380(5) Uani 1 1 d .
N81 N 0.5784(5) 0.0859(4) 0.3266(3) 0.052(2) Uani 1 1 d .
O81 O 0.4231(4) 0.0170(3) 0.3173(3) 0.063(2) Uani 1 1 d .
C81 C 0.5459(7) 0.0266(5) 0.2916(4) 0.061(3) Uani 1 1 d .
H81A H 0.5917 0.0095 0.2850 0.073 Uiso 1 1 calc R
H81B H 0.5142 0.0222 0.2578 0.073 Uiso 1 1 calc R
N82 N 0.3445(5) 0.1592(3) 0.4502(4) 0.051(2) Uani 1 1 d .
O82 O 0.3865(4) 0.0508(3) 0.4210(3) 0.063(2) Uani 1 1 d .
C82 C 0.4919(6) -0.0038(4) 0.3139(4) 0.058(3) Uani 1 1 d .
H82A H 0.4757 -0.0440 0.2909 0.069 Uiso 1 1 calc R
H82B H 0.5215 0.0024 0.3488 0.069 Uiso 1 1 calc R
O83 O 0.3391(4) 0.1608(3) 0.3498(3) 0.058(2) Uani 1 1 d .
C83 C 0.3594(6) -0.0134(5) 0.3287(5) 0.068(3) Uani 1 1 d .
H83A H 0.3488 -0.0532 0.3052 0.081 Uiso 1 1 calc R
H83B H 0.3093 -0.0017 0.3216 0.081 Uiso 1 1 calc R
O84 O 0.4737(4) 0.1518(3) 0.3038(3) 0.0552(19) Uani 1 1 d .
C84 C 0.3782(7) -0.0056(5) 0.3834(5) 0.076(4) Uani 1 1 d .
H84A H 0.3345 -0.0307 0.3877 0.091 Uiso 1 1 calc R
H84B H 0.4294 -0.0160 0.3909 0.091 Uiso 1 1 calc R
O85 O 0.6284(4) 0.1575(3) 0.4394(3) 0.0446(17) Uani 1 1 d .
C85 C 0.3114(6) 0.0587(4) 0.4314(5) 0.061(3) Uani 1 1 d .
H85A H 0.2898 0.0332 0.4456 0.073 Uiso 1 1 calc R
H85B H 0.2718 0.0504 0.3988 0.073 Uiso 1 1 calc R
O86 O 0.5195(4) 0.2159(3) 0.4890(2) 0.0434(16) Uani 1 1 d .
C86 C 0.3228(6) 0.1182(5) 0.4704(4) 0.061(3) Uani 1 1 d .
H86A H 0.2719 0.1218 0.4815 0.074 Uiso 1 1 calc R
H86B H 0.3659 0.1268 0.5016 0.074 Uiso 1 1 calc R
C87 C 0.2723(6) 0.1587(5) 0.4151(5) 0.066(3) Uani 1 1 d .
H87A H 0.2367 0.1767 0.4364 0.079 Uiso 1 1 calc R
H87B H 0.2420 0.1198 0.3923 0.079 Uiso 1 1 calc R
C88 C 0.2893(6) 0.1872(5) 0.3814(5) 0.062(3) Uani 1 1 d .
H88A H 0.2377 0.1850 0.3591 0.075 Uiso 1 1 calc R
H88B H 0.3173 0.2267 0.4034 0.075 Uiso 1 1 calc R
C89 C 0.3559(7) 0.1844(5) 0.3158(5) 0.068(3) Uani 1 1 d .
H89A H 0.3903 0.2226 0.3363 0.081 Uiso 1 1 calc R
H89B H 0.3044 0.1860 0.2964 0.081 Uiso 1 1 calc R
C90 C 0.3978(7) 0.1518(5) 0.2786(4) 0.072(4) Uani 1 1 d .
H90A H 0.3641 0.1132 0.2588 0.086 Uiso 1 1 calc R
H90B H 0.4045 0.1675 0.2535 0.086 Uiso 1 1 calc R
C91 C 0.5155(7) 0.1228(5) 0.2689(4) 0.063(3) Uani 1 1 d .
H91A H 0.5284 0.1421 0.2474 0.075 Uiso 1 1 calc R
H91B H 0.4809 0.0852 0.2455 0.075 Uiso 1 1 calc R
C92 C 0.5930(6) 0.1190(5) 0.2984(4) 0.064(3) Uani 1 1 d .
H92A H 0.6250 0.1025 0.2735 0.076 Uiso 1 1 calc R
H92B H 0.6256 0.1567 0.3233 0.076 Uiso 1 1 calc R
C93 C 0.6554(6) 0.0933(6) 0.3629(5) 0.075(4) Uani 1 1 d .
H93A H 0.6978 0.0870 0.3435 0.090 Uiso 1 1 calc R
H93B H 0.6475 0.0652 0.3764 0.090 Uiso 1 1 calc R
C94 C 0.6844(6) 0.1498(5) 0.4081(4) 0.065(3) Uani 1 1 d .
H94A H 0.7382 0.1537 0.4291 0.078 Uiso 1 1 calc R
H94B H 0.6899 0.1784 0.3951 0.078 Uiso 1 1 calc R
C95 C 0.6539(5) 0.2102(4) 0.4825(4) 0.048(3) Uani 1 1 d .
H95A H 0.6578 0.2391 0.4698 0.057 Uiso 1 1 calc R
H95B H 0.7085 0.2147 0.5029 0.057 Uiso 1 1 calc R
C96 C 0.5969(6) 0.2178(4) 0.5166(4) 0.049(3) Uani 1 1 d .
H96A H 0.5913 0.1883 0.5285 0.059 Uiso 1 1 calc R
H96B H 0.6186 0.2539 0.5477 0.059 Uiso 1 1 calc R
C97 C 0.4654(6) 0.2212(4) 0.5215(4) 0.053(3) Uani 1 1 d .
H97A H 0.4845 0.2581 0.5517 0.063 Uiso 1 1 calc R
H97B H 0.4652 0.1929 0.5349 0.063 Uiso 1 1 calc R
C98 C 0.3809(6) 0.2143(4) 0.4931(4) 0.050(3) Uani 1 1 d .
H98A H 0.3464 0.2216 0.5181 0.059 Uiso 1 1 calc R
H98B H 0.3817 0.2421 0.4792 0.059 Uiso 1 1 calc R
K101 K 0.04790(11) 0.36516(8) 0.62362(9) 0.0393(5) Uani 1 1 d .
N101 N 0.1809(5) 0.3077(4) 0.5958(4) 0.064(3) Uani 1 1 d .
O101 O 0.0265(5) 0.2851(3) 0.5217(3) 0.069(2) Uani 1 1 d .
C101 C 0.1476(8) 0.2616(6) 0.5479(7) 0.101(5) Uani 1 1 d .
H10A H 0.1120 0.2331 0.5534 0.121 Uiso 1 1 calc R
H10B H 0.1923 0.2463 0.5353 0.121 Uiso 1 1 calc R
N102 N -0.0846(7) 0.4190(5) 0.6495(8) 0.135(7) Uani 1 1 d .
O102 O -0.0896(5) 0.3454(4) 0.5451(5) 0.121(4) Uani 1 1 d .
C102 C 0.1008(10) 0.2713(6) 0.5070(6) 0.113(7) Uani 1 1 d .
H10C H 0.0862 0.2378 0.4734 0.135 Uiso 1 1 calc R
H10D H 0.1334 0.3022 0.5029 0.135 Uiso 1 1 calc R
O103 O -0.0172(8) 0.3571(4) 0.7008(4) 0.116(4) Uani 1 1 d .
C103 C -0.0214(12) 0.2940(6) 0.4860(6) 0.136(8) Uani 1 1 d .
H10E H -0.0297 0.2632 0.4512 0.163 Uiso 1 1 calc R
H10F H 0.0059 0.3286 0.4852 0.163 Uiso 1 1 calc R
O104 O 0.1092(6) 0.3103(5) 0.6805(5) 0.117(4) Uani 1 1 d .
C104 C -0.1008(10) 0.2985(7) 0.4970(8) 0.138(9) Uani 1 1 d .
H10G H -0.1358 0.3024 0.4687 0.165 Uiso 1 1 calc R
H10H H -0.1278 0.2646 0.4990 0.165 Uiso 1 1 calc R
O105 O 0.1955(4) 0.4269(3) 0.6219(3) 0.0523(18) Uani 1 1 d .
C105 C -0.1616(9) 0.3499(7) 0.5601(10) 0.194(13) Uani 1 1 d .
H10I H -0.1770 0.3234 0.5746 0.233 Uiso 1 1 calc R
H10J H -0.2062 0.3425 0.5301 0.233 Uiso 1 1 calc R
O106 O 0.0800(4) 0.4813(3) 0.6648(4) 0.076(3) Uani 1 1 d .
C106 C -0.1448(10) 0.4073(9) 0.6001(11) 0.172(11) Uani 1 1 d .
H10K H -0.1962 0.4148 0.6084 0.206 Uiso 1 1 calc R
H10L H -0.1235 0.4328 0.5859 0.206 Uiso 1 1 calc R
C107 C -0.1243(15) 0.3937(9) 0.6740(11) 0.23(2) Uani 1 1 d .
H10M H -0.1506 0.3548 0.6486 0.273 Uiso 1 1 calc R
H10N H -0.1681 0.4117 0.6840 0.273 Uiso 1 1 calc R
C108 C -0.0765(16) 0.3932(9) 0.7206(8) 0.169(15) Uani 1 1 d .
H10O H -0.1121 0.3770 0.7372 0.203 Uiso 1 1 calc R
H10P H -0.0460 0.4313 0.7462 0.203 Uiso 1 1 calc R
C109 C 0.0280(14) 0.3517(11) 0.7370(8) 0.171(14) Uani 1 1 d .
H10Q H -0.0059 0.3432 0.7587 0.205 Uiso 1 1 calc R
H10R H 0.0684 0.3874 0.7594 0.205 Uiso 1 1 calc R
C110 C 0.0709(14) 0.3085(10) 0.7184(10) 0.192(15) Uani 1 1 d .
H11A H 0.1119 0.3119 0.7484 0.231 Uiso 1 1 calc R
H11B H 0.0316 0.2720 0.7044 0.231 Uiso 1 1 calc R
C111 C 0.1451(8) 0.2690(7) 0.6560(7) 0.125(7) Uani 1 1 d .
H11C H 0.1036 0.2374 0.6272 0.151 Uiso 1 1 calc R
H11D H 0.1686 0.2558 0.6811 0.151 Uiso 1 1 calc R
C112 C 0.2098(7) 0.2890(6) 0.6352(6) 0.093(5) Uani 1 1 d .
H11E H 0.2515 0.3201 0.6643 0.112 Uiso 1 1 calc R
H11F H 0.2361 0.2589 0.6195 0.112 Uiso 1 1 calc R
C113 C 0.2476(6) 0.3473(5) 0.5938(5) 0.072(4) Uani 1 1 d .
H11G H 0.2358 0.3469 0.5590 0.086 Uiso 1 1 calc R
H11H H 0.2980 0.3351 0.5981 0.086 Uiso 1 1 calc R
C114 C 0.2616(6) 0.4053(5) 0.6343(5) 0.059(3) Uani 1 1 d .
H11I H 0.2656 0.4057 0.6690 0.071 Uiso 1 1 calc R
H11J H 0.3131 0.4285 0.6353 0.071 Uiso 1 1 calc R
C115 C 0.2130(6) 0.4837(5) 0.6528(5) 0.067(3) Uani 1 1 d .
H11K H 0.2567 0.5030 0.6431 0.080 Uiso 1 1 calc R
H11L H 0.2325 0.4917 0.6898 0.080 Uiso 1 1 calc R
C116 C 0.1406(7) 0.5045(4) 0.6463(5) 0.070(4) Uani 1 1 d .
H11M H 0.1556 0.5453 0.6657 0.084 Uiso 1 1 calc R
H11N H 0.1191 0.4946 0.6090 0.084 Uiso 1 1 calc R
C117 C 0.0111(8) 0.5036(5) 0.6616(7) 0.121(7) Uani 1 1 d .
H11O H -0.0124 0.4957 0.6251 0.146 Uiso 1 1 calc R
H11P H 0.0274 0.5442 0.6828 0.146 Uiso 1 1 calc R
C118 C -0.0495(9) 0.4774(6) 0.6813(8) 0.162(10) Uani 1 1 d .
H11Q H -0.0232 0.4831 0.7168 0.194 Uiso 1 1 calc R
H11R H -0.0937 0.4965 0.6843 0.194 Uiso 1 1 calc R
K121 K 0.86811(12) 0.47324(8) 0.09745(8) 0.0405(5) Uani 1 1 d .
N121 N 0.8724(6) 0.3872(4) 0.1338(5) 0.084(4) Uani 1 1 d .
O121 O 0.8241(7) 0.3634(4) 0.0221(5) 0.109(4) Uani 1 1 d .
C121 C 0.8659(12) 0.3342(6) 0.0876(9) 0.136(8) Uani 1 1 d .
H12A H 0.8482 0.3029 0.0959 0.163 Uiso 1 1 calc R
H12B H 0.9204 0.3338 0.0811 0.163 Uiso 1 1 calc R
N122 N 0.8658(7) 0.5620(5) 0.0598(5) 0.080(3) Uani 1 1 d .
O122 O 0.7859(7) 0.4477(5) -0.0051(4) 0.117(4) Uani 1 1 d .
C122 C 0.8051(11) 0.3253(7) 0.0363(8) 0.127(8) Uani 1 1 d .
H12C H 0.8037 0.2893 0.0080 0.153 Uiso 1 1 calc R
H12D H 0.7500 0.3235 0.0421 0.153 Uiso 1 1 calc R
O123 O 1.0166(4) 0.5376(4) 0.0978(3) 0.072(2) Uani 1 1 d .
C123 C 0.7637(15) 0.3526(9) -0.0253(9) 0.175(12) Uani 1 1 d .
H12E H 0.7638 0.3174 -0.0541 0.209 Uiso 1 1 calc R
H12F H 0.7089 0.3493 -0.0190 0.209 Uiso 1 1 calc R
O124 O 1.0177(4) 0.4718(3) 0.1518(3) 0.076(3) Uani 1 1 d .
C124 C 0.7833(15) 0.3964(11) -0.0387(9) 0.183(11) Uani 1 1 d .
H12G H 0.8370 0.3970 -0.0465 0.219 Uiso 1 1 calc R
H12H H 0.7435 0.3873 -0.0715 0.219 Uiso 1 1 calc R
O125 O 0.7895(5) 0.5553(3) 0.1414(3) 0.071(2) Uani 1 1 d .
C125 C 0.8099(13) 0.4924(11) -0.0216(7) 0.166(10) Uani 1 1 d .
H12I H 0.8664 0.4952 -0.0252 0.199 Uiso 1 1 calc R
H12J H 0.7742 0.4825 -0.0561 0.199 Uiso 1 1 calc R
O126 O 0.7655(4) 0.4616(3) 0.1617(3) 0.062(2) Uani 1 1 d .
C126 C 0.8045(12) 0.5431(8) 0.0139(7) 0.127(7) Uani 1 1 d .
H12K H 0.7507 0.5393 0.0216 0.152 Uiso 1 1 calc R
H12L H 0.8107 0.5701 -0.0010 0.152 Uiso 1 1 calc R
C127 C 0.8443(9) 0.6066(5) 0.0995(6) 0.093(5) Uani 1 1 d .
H12M H 0.8349 0.6340 0.0863 0.111 Uiso 1 1 calc R
H12N H 0.8908 0.6253 0.1306 0.111 Uiso 1 1 calc R
C128 C 0.7697(9) 0.5882(6) 0.1157(6) 0.108(6) Uani 1 1 d .
H12O H 0.7546 0.6208 0.1395 0.130 Uiso 1 1 calc R
H12P H 0.7234 0.5664 0.0848 0.130 Uiso 1 1 calc R
C129 C 0.7214(8) 0.5367(6) 0.1579(6) 0.101(5) Uani 1 1 d .
H12Q H 0.6771 0.5103 0.1272 0.122 Uiso 1 1 calc R
H12R H 0.7011 0.5685 0.1780 0.122 Uiso 1 1 calc R
C130 C 0.7472(8) 0.5093(5) 0.1908(5) 0.078(4) Uani 1 1 d .
H13A H 0.7953 0.5344 0.2193 0.094 Uiso 1 1 calc R
H13B H 0.7030 0.5009 0.2066 0.094 Uiso 1 1 calc R
C131 C 0.7859(8) 0.4328(5) 0.1910(5) 0.080(4) Uani 1 1 d .
H13C H 0.7412 0.4252 0.2067 0.096 Uiso 1 1 calc R
H13D H 0.8353 0.4555 0.2195 0.096 Uiso 1 1 calc R
C132 C 0.8008(8) 0.3792(6) 0.1558(6) 0.091(5) Uani 1 1 d .
H13E H 0.8098 0.3573 0.1755 0.109 Uiso 1 1 calc R
H13F H 0.7518 0.3576 0.1267 0.109 Uiso 1 1 calc R
C133 C 0.9488(8) 0.4051(6) 0.1745(7) 0.110(6) Uani 1 1 d .
H13G H 0.9446 0.4357 0.2064 0.132 Uiso 1 1 calc R
H13H H 0.9548 0.3740 0.1830 0.132 Uiso 1 1 calc R
C134 C 1.0228(8) 0.4240(6) 0.1602(7) 0.118(6) Uani 1 1 d .
H13I H 1.0713 0.4331 0.1885 0.142 Uiso 1 1 calc R
H13J H 1.0278 0.3941 0.1281 0.142 Uiso 1 1 calc R
C135 C 1.0865(6) 0.4908(6) 0.1348(6) 0.089(5) Uani 1 1 d .
H13K H 1.0841 0.4637 0.0991 0.106 Uiso 1 1 calc R
H13L H 1.1377 0.4942 0.1583 0.106 Uiso 1 1 calc R
C136 C 1.0843(7) 0.5450(5) 0.1355(5) 0.076(4) Uani 1 1 d .
H13M H 1.0811 0.5710 0.1702 0.091 Uiso 1 1 calc R
H13N H 1.1342 0.5607 0.1282 0.091 Uiso 1 1 calc R
C137 C 1.0116(8) 0.5889(6) 0.0961(7) 0.114(6) Uani 1 1 d .
H13O H 1.0041 0.6146 0.1297 0.137 Uiso 1 1 calc R
H13P H 1.0630 0.6060 0.0912 0.137 Uiso 1 1 calc R
C138 C 0.9456(9) 0.5805(7) 0.0547(7) 0.114(6) Uani 1 1 d .
H13Q H 0.9524 0.5530 0.0218 0.137 Uiso 1 1 calc R
H13R H 0.9492 0.6157 0.0518 0.137 Uiso 1 1 calc R
K141 K 0.11590(12) 0.19838(8) 0.89079(8) 0.0406(5) Uani 1 1 d .
N141 N 0.2443(5) 0.1693(3) 0.8362(3) 0.048(2) Uani 1 1 d .
O141 O 0.2794(4) 0.2631(3) 0.9395(3) 0.0520(18) Uani 1 1 d .
C141 C 0.3262(6) 0.1973(4) 0.8746(4) 0.053(3) Uani 1 1 d .
H14A H 0.3342 0.1782 0.8971 0.063 Uiso 1 1 calc R
H14B H 0.3690 0.1937 0.8553 0.063 Uiso 1 1 calc R
N142 N -0.0148(5) 0.2255(4) 0.9467(4) 0.067(3) Uani 1 1 d .
O142 O 0.1494(4) 0.3007(3) 0.9796(3) 0.0537(19) Uani 1 1 d .
C142 C 0.3355(6) 0.2570(4) 0.9079(5) 0.063(3) Uani 1 1 d .
H14C H 0.3915 0.2741 0.9303 0.075 Uiso 1 1 calc R
H14D H 0.3257 0.2762 0.8856 0.075 Uiso 1 1 calc R
O143 O 0.0400(4) 0.1244(3) 0.9300(3) 0.069(2) Uani 1 1 d .
C143 C 0.2856(6) 0.3198(4) 0.9724(5) 0.068(4) Uani 1 1 d .
H14E H 0.2704 0.3388 0.9508 0.082 Uiso 1 1 calc R
H14F H 0.3424 0.3384 0.9932 0.082 Uiso 1 1 calc R
O144 O 0.1426(4) 0.0928(3) 0.8631(3) 0.0529(19) Uani 1 1 d .
C144 C 0.2315(6) 0.3235(4) 1.0077(4) 0.058(3) Uani 1 1 d .
H14G H 0.2458 0.3035 1.0285 0.069 Uiso 1 1 calc R
H14H H 0.2394 0.3627 1.0321 0.069 Uiso 1 1 calc R
O145 O 0.1100(5) 0.2089(3) 0.7969(3) 0.064(2) Uani 1 1 d .
C145 C 0.0975(7) 0.3045(4) 1.0133(4) 0.059(3) Uani 1 1 d .
H14I H 0.1077 0.3435 1.0390 0.071 Uiso 1 1 calc R
H14J H 0.1088 0.2825 1.0326 0.071 Uiso 1 1 calc R
O146 O -0.0248(5) 0.2134(4) 0.8414(4) 0.083(3) Uani 1 1 d .
C146 C 0.0112(7) 0.2837(5) 0.9830(5) 0.070(4) Uani 1 1 d .
H14K H -0.0235 0.2908 1.0078 0.084 Uiso 1 1 calc R
H14L H 0.0016 0.3055 0.9632 0.084 Uiso 1 1 calc R
C147 C -0.0268(8) 0.1912(5) 0.9735(5) 0.086(4) Uani 1 1 d .
H14M H -0.0760 0.1956 0.9866 0.103 Uiso 1 1 calc R
H14N H 0.0199 0.2049 1.0041 0.103 Uiso 1 1 calc R
C148 C -0.0361(8) 0.1307(5) 0.9415(6) 0.101(5) Uani 1 1 d .
H14O H -0.0513 0.1096 0.9611 0.121 Uiso 1 1 calc R
H14P H -0.0790 0.1166 0.9089 0.121 Uiso 1 1 calc R
C149 C 0.0370(7) 0.0680(4) 0.8992(5) 0.065(3) Uani 1 1 d .
H14Q H -0.0029 0.0541 0.8653 0.078 Uiso 1 1 calc R
H14R H 0.0191 0.0455 0.9171 0.078 Uiso 1 1 calc R
C150 C 0.1175(7) 0.0624(4) 0.8906(4) 0.062(3) Uani 1 1 d .
H15A H 0.1575 0.0764 0.9245 0.074 Uiso 1 1 calc R
H15B H 0.1151 0.0229 0.8704 0.074 Uiso 1 1 calc R
C151 C 0.2138(7) 0.0831(4) 0.8490(5) 0.063(3) Uani 1 1 d .
H15C H 0.2079 0.0427 0.8312 0.075 Uiso 1 1 calc R
H15D H 0.2593 0.0990 0.8805 0.075 Uiso 1 1 calc R
C152 C 0.2323(6) 0.1093(4) 0.8124(4) 0.061(3) Uani 1 1 d .
H15E H 0.2819 0.1006 0.8017 0.073 Uiso 1 1 calc R
H15F H 0.1870 0.0925 0.7807 0.073 Uiso 1 1 calc R
C153 C 0.2403(7) 0.1888(5) 0.7952(5) 0.074(4) Uani 1 1 d .
H15G H 0.2659 0.2290 0.8115 0.089 Uiso 1 1 calc R
H15H H 0.2721 0.1702 0.7711 0.089 Uiso 1 1 calc R
C154 C 0.1570(8) 0.1782(5) 0.7651(4) 0.068(3) Uani 1 1 d .
H15I H 0.1590 0.1887 0.7361 0.082 Uiso 1 1 calc R
H15J H 0.1302 0.1382 0.7498 0.082 Uiso 1 1 calc R
C155 C 0.0328(8) 0.2017(5) 0.7692(5) 0.091(5) Uani 1 1 d .
H15K H 0.0043 0.1618 0.7517 0.109 Uiso 1 1 calc R
H15L H 0.0360 0.2149 0.7421 0.109 Uiso 1 1 calc R
C156 C -0.0137(8) 0.2329(6) 0.8047(6) 0.101(5) Uani 1 1 d .
H15M H 0.0158 0.2725 0.8228 0.122 Uiso 1 1 calc R
H15N H -0.0673 0.2297 0.7839 0.122 Uiso 1 1 calc R
C157 C -0.0774(8) 0.2386(6) 0.8698(6) 0.108(6) Uani 1 1 d .
H15O H -0.1299 0.2320 0.8458 0.130 Uiso 1 1 calc R
H15P H -0.0535 0.2790 0.8890 0.130 Uiso 1 1 calc R
C158 C -0.0903(7) 0.2151(6) 0.9068(5) 0.093(5) Uani 1 1 d .
H15Q H -0.1138 0.1747 0.8869 0.112 Uiso 1 1 calc R
H15R H -0.1304 0.2310 0.9249 0.112 Uiso 1 1 calc R
K161 K 0.68049(11) 0.46171(8) 0.50297(8) 0.0335(5) Uani 1 1 d .
N161 N 0.5483(5) 0.3556(3) 0.4418(3) 0.043(2) Uani 1 1 d .
O161 O 0.5491(4) 0.4544(3) 0.4269(2) 0.0436(16) Uani 1 1 d .
C161 C 0.4992(6) 0.3577(4) 0.3975(4) 0.055(3) Uani 1 1 d .
H16A H 0.4486 0.3277 0.3834 0.066 Uiso 1 1 calc R
H16B H 0.5290 0.3509 0.3700 0.066 Uiso 1 1 calc R
N162 N 0.8084(4) 0.5681(3) 0.5618(3) 0.045(2) Uani 1 1 d .
O162 O 0.6505(4) 0.5615(3) 0.4983(3) 0.0450(17) Uani 1 1 d .
C162 C 0.4781(6) 0.4111(4) 0.4101(4) 0.056(3) Uani 1 1 d .
H16C H 0.4418 0.4092 0.3790 0.068 Uiso 1 1 calc R
H16D H 0.4488 0.4184 0.4379 0.068 Uiso 1 1 calc R
O163 O 0.8294(4) 0.4737(3) 0.4751(3) 0.0522(18) Uani 1 1 d .
C163 C 0.5322(6) 0.5051(4) 0.4315(4) 0.052(3) Uani 1 1 d .
H16E H 0.4999 0.5170 0.4574 0.063 Uiso 1 1 calc R
H16F H 0.5000 0.5000 0.3976 0.063 Uiso 1 1 calc R
O164 O 0.7186(4) 0.3676(3) 0.4345(3) 0.0488(18) Uani 1 1 d .
C164 C 0.6085(7) 0.5479(4) 0.4479(4) 0.058(3) Uani 1 1 d .
H16G H 0.6429 0.5343 0.4238 0.069 Uiso 1 1 calc R
H16H H 0.5964 0.5814 0.4461 0.069 Uiso 1 1 calc R
O165 O 0.5908(4) 0.4142(3) 0.5562(3) 0.0451(17) Uani 1 1 d .
C165 C 0.7191(7) 0.6065(4) 0.5160(5) 0.064(3) Uani 1 1 d .
H16I H 0.7017 0.6407 0.5212 0.077 Uiso 1 1 calc R
H16J H 0.7513 0.5998 0.4898 0.077 Uiso 1 1 calc R
O166 O 0.7330(4) 0.5007(3) 0.6106(2) 0.0427(16) Uani 1 1 d .
C166 C 0.7710(6) 0.6134(4) 0.5675(5) 0.063(3) Uani 1 1 d .
H16K H 0.8141 0.6483 0.5826 0.075 Uiso 1 1 calc R
H16L H 0.7366 0.6163 0.5922 0.075 Uiso 1 1 calc R
C167 C 0.8717(6) 0.5702(4) 0.5346(4) 0.061(3) Uani 1 1 d .
H16M H 0.9202 0.5997 0.5589 0.073 Uiso 1 1 calc R
H16N H 0.8526 0.5798 0.5059 0.073 Uiso 1 1 calc R
C168 C 0.8951(6) 0.5165(5) 0.5125(5) 0.069(4) Uani 1 1 d .
H16O H 0.9404 0.5209 0.4962 0.083 Uiso 1 1 calc R
H16P H 0.9142 0.5066 0.5410 0.083 Uiso 1 1 calc R
C169 C 0.8495(7) 0.4228(5) 0.4486(5) 0.066(4) Uani 1 1 d .
H16Q H 0.8704 0.4094 0.4741 0.079 Uiso 1 1 calc R
H16R H 0.8929 0.4290 0.4315 0.079 Uiso 1 1 calc R
C170 C 0.7785(6) 0.3809(4) 0.4095(4) 0.056(3) Uani 1 1 d .
H17A H 0.7555 0.3950 0.3852 0.067 Uiso 1 1 calc R
H17B H 0.7948 0.3472 0.3892 0.067 Uiso 1 1 calc R
C171 C 0.6576(7) 0.3213(4) 0.3995(5) 0.063(3) Uani 1 1 d .
H17C H 0.6806 0.2888 0.3874 0.076 Uiso 1 1 calc R
H17D H 0.6356 0.3270 0.3687 0.076 Uiso 1 1 calc R
C172 C 0.5902(7) 0.3099(4) 0.4233(5) 0.074(4) Uani 1 1 d .
H17E H 0.6124 0.3029 0.4532 0.089 Uiso 1 1 calc R
H17F H 0.5495 0.2757 0.3974 0.089 Uiso 1 1 calc R
C173 C 0.4992(6) 0.3478(4) 0.4756(4) 0.054(3) Uani 1 1 d .
H17G H 0.4651 0.3092 0.4581 0.065 Uiso 1 1 calc R
H17H H 0.4623 0.3725 0.4797 0.065 Uiso 1 1 calc R
C174 C 0.5445(6) 0.3583(4) 0.5281(4) 0.053(3) Uani 1 1 d .
H17I H 0.5058 0.3501 0.5475 0.064 Uiso 1 1 calc R
H17J H 0.5811 0.3334 0.5248 0.064 Uiso 1 1 calc R
C175 C 0.6333(6) 0.4257(5) 0.6071(4) 0.053(3) Uani 1 1 d .
H17K H 0.6726 0.4029 0.6050 0.064 Uiso 1 1 calc R
H17L H 0.5946 0.4163 0.6259 0.064 Uiso 1 1 calc R
C176 C 0.6759(6) 0.4840(5) 0.6352(4) 0.054(3) Uani 1 1 d .
H17M H 0.6358 0.5064 0.6383 0.064 Uiso 1 1 calc R
H17N H 0.7045 0.4916 0.6708 0.064 Uiso 1 1 calc R
C177 C 0.7776(6) 0.5555(5) 0.6395(4) 0.060(3) Uani 1 1 d .
H17O H 0.8055 0.5609 0.6745 0.072 Uiso 1 1 calc R
H17P H 0.7402 0.5800 0.6439 0.072 Uiso 1 1 calc R
C178 C 0.8399(6) 0.5714(5) 0.6132(4) 0.060(3) Uani 1 1 d .
H17Q H 0.8720 0.6099 0.6362 0.072 Uiso 1 1 calc R
H17R H 0.8775 0.5473 0.6100 0.072 Uiso 1 1 calc R
K181 K 0.38972(12) 0.31133(9) 0.13397(9) 0.0437(5) Uani 1 1 d .
N181 N 0.5234(6) 0.2759(4) 0.0855(4) 0.066(3) Uani 1 1 d .
O181 O 0.4804(4) 0.3807(3) 0.0990(3) 0.059(2) Uani 1 1 d .
C181 C 0.5494(8) 0.3130(5) 0.0624(6) 0.085(5) Uani 1 1 d .
H18A H 0.5088 0.3024 0.0295 0.102 Uiso 1 1 calc R
H18B H 0.6016 0.3081 0.0539 0.102 Uiso 1 1 calc R
N182 N 0.2607(5) 0.3467(3) 0.1868(3) 0.048(2) Uani 1 1 d .
O182 O 0.3681(4) 0.4167(3) 0.1556(3) 0.0575(19) Uani 1 1 d .
C182 C 0.5593(7) 0.3719(5) 0.0967(6) 0.081(4) Uani 1 1 d .
H18C H 0.5920 0.3816 0.1320 0.097 Uiso 1 1 calc R
H18D H 0.5877 0.3955 0.0828 0.097 Uiso 1 1 calc R
O183 O 0.2270(4) 0.2479(3) 0.0843(3) 0.0499(18) Uani 1 1 d .
C183 C 0.4817(6) 0.4386(4) 0.1245(4) 0.060(3) Uani 1 1 d .
H18E H 0.5020 0.4579 0.1045 0.071 Uiso 1 1 calc R
H18F H 0.5183 0.4560 0.1599 0.071 Uiso 1 1 calc R
O184 O 0.3532(4) 0.2075(3) 0.0453(3) 0.0566(19) Uani 1 1 d .
C184 C 0.3996(7) 0.4430(4) 0.1274(5) 0.061(3) Uani 1 1 d .
H18G H 0.3998 0.4825 0.1441 0.073 Uiso 1 1 calc R
H18H H 0.3639 0.4263 0.0917 0.073 Uiso 1 1 calc R
O185 O 0.5028(5) 0.2748(3) 0.1838(3) 0.074(2) Uani 1 1 d .
C185 C 0.2956(6) 0.4283(4) 0.1684(5) 0.061(3) Uani 1 1 d .
H18I H 0.2504 0.4106 0.1365 0.073 Uiso 1 1 calc R
H18J H 0.3017 0.4687 0.1836 0.073 Uiso 1 1 calc R
O186 O 0.3890(6) 0.3098(6) 0.2335(4) 0.131(5) Uani 1 1 d .
C186 C 0.2767(7) 0.4068(5) 0.2069(5) 0.068(3) Uani 1 1 d .
H18K H 0.3229 0.4242 0.2382 0.082 Uiso 1 1 calc R
H18L H 0.2286 0.4182 0.2178 0.082 Uiso 1 1 calc R
C187 C 0.1816(6) 0.3175(4) 0.1467(4) 0.053(3) Uani 1 1 d .
H18M H 0.1768 0.3348 0.1224 0.063 Uiso 1 1 calc R
H18N H 0.1370 0.3229 0.1643 0.063 Uiso 1 1 calc R
C188 C 0.1710(6) 0.2558(5) 0.1154(4) 0.061(3) Uani 1 1 d .
H18O H 0.1803 0.2384 0.1393 0.073 Uiso 1 1 calc R
H18P H 0.1150 0.2384 0.0931 0.073 Uiso 1 1 calc R
C189 C 0.2174(6) 0.1915(4) 0.0535(5) 0.066(4) Uani 1 1 d .
H18Q H 0.1601 0.1736 0.0337 0.079 Uiso 1 1 calc R
H18R H 0.2327 0.1732 0.0758 0.079 Uiso 1 1 calc R
C190 C 0.2715(7) 0.1856(4) 0.0160(5) 0.066(3) Uani 1 1 d .
H19A H 0.2623 0.1461 -0.0081 0.080 Uiso 1 1 calc R
H19B H 0.2587 0.2059 -0.0048 0.080 Uiso 1 1 calc R
C191 C 0.4078(8) 0.2056(5) 0.0125(5) 0.080(4) Uani 1 1 d .
H19C H 0.4037 0.2330 -0.0017 0.096 Uiso 1 1 calc R
H19D H 0.3941 0.1684 -0.0170 0.096 Uiso 1 1 calc R
C192 C 0.4917(7) 0.2187(5) 0.0446(5) 0.072(4) Uani 1 1 d .
H19E H 0.4927 0.1933 0.0613 0.086 Uiso 1 1 calc R
H19F H 0.5286 0.2113 0.0212 0.086 Uiso 1 1 calc R
C193 C 0.5884(6) 0.2788(5) 0.1274(5) 0.071(4) Uani 1 1 d .
H19G H 0.6296 0.2615 0.1116 0.085 Uiso 1 1 calc R
H19H H 0.6153 0.3181 0.1510 0.085 Uiso 1 1 calc R
C194 C 0.5590(7) 0.2510(5) 0.1583(5) 0.084(4) Uani 1 1 d .
H19I H 0.5332 0.2114 0.1350 0.100 Uiso 1 1 calc R
H19J H 0.6057 0.2531 0.1844 0.100 Uiso 1 1 calc R
C195 C 0.4770(8) 0.2537(5) 0.2181(5) 0.076(4) Uani 1 1 d .
H19K H 0.4487 0.2140 0.1982 0.091 Uiso 1 1 calc R
H19L H 0.5248 0.2574 0.2445 0.091 Uiso 1 1 calc R
C196 C 0.4245(17) 0.2830(7) 0.2430(9) 0.197(14) Uani 1 1 d .
H19M H 0.3836 0.2547 0.2455 0.236 Uiso 1 1 calc R
H19N H 0.4576 0.3068 0.2791 0.236 Uiso 1 1 calc R
C197 C 0.3420(7) 0.3399(6) 0.2623(5) 0.088(5) Uani 1 1 d .
H19O H 0.3705 0.3796 0.2788 0.106 Uiso 1 1 calc R
H19P H 0.3353 0.3286 0.2903 0.106 Uiso 1 1 calc R
C198 C 0.2606(6) 0.3316(5) 0.2299(4) 0.061(3) Uani 1 1 d .
H19Q H 0.2312 0.2922 0.2156 0.073 Uiso 1 1 calc R
H19R H 0.2300 0.3537 0.2527 0.073 Uiso 1 1 calc R
N201 N 0.6142(7) 0.4021(4) 0.2634(5) 0.121(5) Uani 1 1 d .
H20A H 0.6203 0.4033 0.2342 0.145 Uiso 1 1 calc R
H20B H 0.6378 0.3813 0.2746 0.145 Uiso 1 1 calc R
C201 C 0.5660(8) 0.4339(6) 0.2926(6) 0.097(5) Uani 1 1 d .
H20C H 0.5220 0.4083 0.2962 0.117 Uiso 1 1 calc R
H20D H 0.6004 0.4589 0.3280 0.117 Uiso 1 1 calc R
N202 N 0.4812(6) 0.4939(4) 0.2941(4) 0.080(3) Uani 1 1 d .
H20E H 0.4690 0.4935 0.3223 0.096 Uiso 1 1 calc R
H20F H 0.4602 0.5135 0.2799 0.096 Uiso 1 1 calc R
C202 C 0.5320(9) 0.4647(7) 0.2725(6) 0.112(6) Uani 1 1 d .
H20G H 0.5772 0.4912 0.2710 0.134 Uiso 1 1 calc R
H20H H 0.5023 0.4394 0.2360 0.134 Uiso 1 1 calc R
N211 N 0.4290(9) 0.4097(6) 0.9558(6) 0.161(6) Uiso 1 1 d .
H21A H 0.4305 0.4445 0.9637 0.193 Uiso 1 1 calc R
H21B H 0.3833 0.3840 0.9382 0.193 Uiso 1 1 calc R
C211 C 0.5710(15) 0.4464(10) 1.0010(10) 0.209(10) Uiso 1 1 d .
H21C H 0.6176 0.4418 1.0224 0.251 Uiso 1 1 calc R
H21D H 0.5466 0.4725 1.0253 0.251 Uiso 1 1 calc R
C212 C 0.5107(16) 0.3927(11) 0.9736(11) 0.265(14) Uiso 1 1 d .
H21E H 0.5035 0.3749 0.9971 0.318 Uiso 1 1 calc R
H21F H 0.5263 0.3674 0.9431 0.318 Uiso 1 1 calc R
N212 N 0.6034(13) 0.4728(9) 0.9692(9) 0.291(12) Uiso 1 1 d .
H21G H 0.5863 0.4562 0.9351 0.349 Uiso 1 1 calc R
H21H H 0.6396 0.5050 0.9847 0.349 Uiso 1 1 calc R
N221 N 0.8508(8) -0.0160(5) 0.6884(5) 0.122(5) Uani 1 1 d .
H22A H 0.8785 -0.0384 0.6939 0.147 Uiso 1 1 calc R
H22B H 0.8094 -0.0290 0.6611 0.147 Uiso 1 1 calc R
C221 C 0.8760(11) 0.0483(10) 0.7284(7) 0.163(9) Uani 1 1 d .
H22C H 0.8916 0.0720 0.7111 0.195 Uiso 1 1 calc R
H22D H 0.8315 0.0593 0.7446 0.195 Uiso 1 1 calc R
C222 C 0.9404(10) 0.0511(8) 0.7639(8) 0.155(9) Uani 1 1 d .
H22E H 0.9203 0.0281 0.7807 0.186 Uiso 1 1 calc R
H22F H 0.9593 0.0898 0.7911 0.186 Uiso 1 1 calc R
N222 N 1.0101(7) 0.0351(6) 0.7477(5) 0.132(6) Uani 1 1 d .
H22G H 1.0110 0.0234 0.7147 0.159 Uiso 1 1 calc R
H22H H 1.0519 0.0368 0.7706 0.159 Uiso 1 1 calc R
C231 C 0.0481(7) 0.0007(8) 0.0037(7) 0.149(8) Uani 1 1 d .
H23A H 0.0656 -0.0174 0.0259 0.179 Uiso 1 1 calc R
H23B H 0.0620 -0.0164 -0.0300 0.179 Uiso 1 1 calc R
N231 N 0.0852(7) 0.0667(6) 0.0326(5) 0.132(5) Uani 1 1 d .
H23C H 0.0526 0.0888 0.0390 0.158 Uiso 1 1 calc R
H23D H 0.1381 0.0806 0.0419 0.158 Uiso 1 1 calc R

loop_
_atom_site_aniso_label
_atom_site_aniso_U_11
_atom_site_aniso_U_22
_atom_site_aniso_U_33
_atom_site_aniso_U_23
_atom_site_aniso_U_13
_atom_site_aniso_U_12
Pd1 0.0288(4) 0.0380(4) 0.0344(5) 0.0184(4) 0.0071(3) 0.0100(3)
Pd2 0.0279(4) 0.0357(4) 0.0331(5) 0.0160(4) 0.0088(3) 0.0116(3)
Pd3 0.0306(4) 0.0395(4) 0.0375(5) 0.0228(4) 0.0103(3) 0.0122(3)
Pd4 0.0281(4) 0.0328(4) 0.0300(4) 0.0126(4) 0.0072(3) 0.0073(3)
Pd5 0.0363(4) 0.0324(4) 0.0457(5) 0.0151(4) 0.0110(4) 0.0120(3)
Pd6 0.0298(4) 0.0413(4) 0.0343(5) 0.0175(4) 0.0095(3) 0.0120(3)
Pd7 0.0298(4) 0.0380(4) 0.0338(5) 0.0155(4) 0.0080(3) 0.0085(3)
As1 0.0340(5) 0.0485(6) 0.0478(7) 0.0216(6) 0.0168(5) 0.0203(5)
As2 0.0433(6) 0.0443(6) 0.0691(9) 0.0284(6) 0.0217(6) 0.0237(5)
As3 0.0376(6) 0.0523(7) 0.0531(7) 0.0352(6) 0.0118(5) 0.0185(5)
As4 0.0302(5) 0.0487(6) 0.0289(6) 0.0173(5) 0.0035(4) 0.0118(5)
As5 0.0263(5) 0.0425(6) 0.0366(6) 0.0158(5) 0.0064(4) 0.0092(4)
As6 0.0329(5) 0.0415(6) 0.0531(7) 0.0269(6) 0.0132(5) 0.0179(5)
As7 0.0266(5) 0.0411(6) 0.0385(6) 0.0181(5) 0.0095(4) 0.0107(4)
As8 0.0338(5) 0.0423(6) 0.0299(6) 0.0165(5) 0.0120(4) 0.0110(5)
As9 0.0335(5) 0.0405(6) 0.0248(6) 0.0075(5) 0.0065(4) 0.0094(4)
As10 0.0336(5) 0.0286(5) 0.0462(7) 0.0120(5) 0.0103(5) 0.0096(4)
As11 0.0403(6) 0.0392(6) 0.0521(7) 0.0283(6) 0.0123(5) 0.0078(5)
As12 0.0323(5) 0.0435(6) 0.0526(7) 0.0302(6) 0.0137(5) 0.0106(5)
As13 0.0378(6) 0.0581(7) 0.0359(7) 0.0292(6) 0.0110(5) 0.0142(5)
As14 0.0364(6) 0.0303(6) 0.0402(7) 0.0077(5) 0.0047(5) 0.0030(4)
As15 0.0392(6) 0.0382(6) 0.0379(7) 0.0068(5) 0.0133(5) 0.0130(5)
As16 0.0291(5) 0.0464(6) 0.0310(6) 0.0171(5) 0.0023(4) 0.0090(5)
Pd21 0.0285(4) 0.0335(4) 0.0367(5) 0.0139(4) 0.0091(3) 0.0132(3)
Pd22 0.0243(4) 0.0349(4) 0.0341(5) 0.0137(4) 0.0073(3) 0.0117(3)
Pd23 0.0322(4) 0.0296(4) 0.0454(5) 0.0151(4) 0.0120(4) 0.0119(3)
Pd24 0.0370(4) 0.0410(5) 0.0430(5) 0.0204(4) 0.0159(4) 0.0142(4)
Pd25 0.0336(4) 0.0364(4) 0.0406(5) 0.0206(4) 0.0084(3) 0.0121(3)
Pd26 0.0267(4) 0.0292(4) 0.0347(5) 0.0123(4) 0.0055(3) 0.0083(3)
Pd27 0.0376(4) 0.0359(4) 0.0367(5) 0.0165(4) 0.0113(4) 0.0126(3)
As21 0.0228(5) 0.0357(6) 0.0421(7) 0.0152(5) 0.0046(4) 0.0100(4)
As22 0.0296(5) 0.0360(6) 0.0498(7) 0.0205(5) 0.0046(5) 0.0140(4)
As23 0.0294(5) 0.0279(5) 0.0510(7) 0.0122(5) 0.0043(5) 0.0096(4)
As24 0.0284(5) 0.0340(5) 0.0298(6) 0.0046(5) 0.0030(4) 0.0118(4)
As25 0.0262(5) 0.0428(6) 0.0345(6) 0.0162(5) 0.0087(4) 0.0127(4)
As26 0.0368(6) 0.0377(6) 0.0608(8) 0.0219(6) 0.0187(5) 0.0198(5)
As27 0.0389(6) 0.0428(6) 0.0581(8) 0.0223(6) 0.0245(5) 0.0194(5)
As28 0.0282(5) 0.0342(6) 0.0513(7) 0.0162(5) 0.0109(5) 0.0093(4)
As29 0.0255(5) 0.0424(6) 0.0361(6) 0.0143(5) 0.0050(4) 0.0125(4)
As30 0.0314(5) 0.0455(6) 0.0503(7) 0.0284(6) 0.0120(5) 0.0170(5)
As31 0.0393(6) 0.0421(6) 0.0588(8) 0.0315(6) 0.0159(5) 0.0107(5)
As32 0.0308(5) 0.0399(6) 0.0499(7) 0.0283(6) 0.0112(5) 0.0097(4)
As33 0.0378(6) 0.0275(5) 0.0407(7) 0.0089(5) 0.0030(5) 0.0062(4)
As34 0.0535(7) 0.0536(7) 0.0417(7) 0.0272(6) 0.0153(5) 0.0176(5)
As35 0.0323(5) 0.0371(6) 0.0327(6) 0.0135(5) 0.0009(4) 0.0089(4)
As36 0.0461(6) 0.0368(6) 0.0440(7) 0.0102(5) 0.0173(5) 0.0150(5)
K41 0.0264(10) 0.0350(11) 0.0330(13) 0.0106(10) 0.0066(9) 0.0081(9)
N41 0.096(8) 0.031(5) 0.044(6) 0.011(5) -0.005(6) 0.008(5)
C41 0.128(13) 0.067(10) 0.042(9) 0.005(7) -0.010(8) 0.002(9)
N42 0.090(9) 0.047(7) 0.079(9) -0.008(6) -0.023(7) 0.020(6)
O42 0.079(6) 0.063(5) 0.055(6) 0.027(5) -0.001(4) 0.025(4)
C42 0.143(14) 0.091(11) 0.036(9) 0.014(8) -0.012(8) 0.042(10)
C43 0.070(9) 0.121(13) 0.122(14) 0.083(12) 0.025(9) 0.056(9)
O44 0.059(5) 0.047(5) 0.089(7) 0.022(5) -0.015(5) 0.019(4)
C44 0.066(9) 0.071(9) 0.117(13) 0.053(9) 0.015(9) 0.037(7)
C45 0.111(12) 0.039(8) 0.108(14) -0.006(8) -0.010(10) 0.031(8)
C46 0.110(12) 0.046(8) 0.106(13) -0.016(8) -0.047(10) 0.020(8)
C47 0.088(12) 0.073(11) 0.115(15) -0.008(10) -0.035(11) -0.002(9)
O48 0.028(4) 0.094(7) 0.105(8) 0.058(6) -0.008(4) 0.000(4)
C48 0.064(9) 0.036(8) 0.143(16) 0.010(9) -0.048(9) -0.020(7)
C49 0.037(8) 0.135(15) 0.20(2) 0.122(15) 0.010(10) 0.017(9)
O50 0.067(5) 0.088(6) 0.085(7) 0.054(6) 0.053(5) 0.051(5)
C50 0.021(6) 0.166(15) 0.149(15) 0.124(13) 0.038(8) 0.049(8)
C51 0.130(14) 0.125(14) 0.129(15) 0.091(13) 0.098(13) 0.091(12)
C52 0.144(14) 0.080(10) 0.076(11) 0.030(9) 0.078(11) 0.063(10)
C53 0.107(11) 0.040(7) 0.062(10) -0.003(7) 0.004(8) 0.004(7)
O54 0.046(4) 0.063(5) 0.080(6) 0.046(5) 0.018(4) 0.009(4)
C54 0.079(10) 0.056(9) 0.132(15) 0.056(10) 0.000(10) -0.002(8)
C55 0.057(8) 0.095(11) 0.141(15) 0.093(11) 0.037(9) 0.026(8)
O56 0.068(5) 0.097(7) 0.036(5) 0.025(5) 0.018(4) 0.035(5)
C56 0.084(9) 0.103(11) 0.098(12) 0.087(10) 0.054(9) 0.043(9)
C57 0.130(14) 0.109(13) 0.061(12) 0.018(11) 0.029(10) 0.043(11)
C58 0.116(14) 0.141(16) 0.061(11) -0.014(11) 0.019(10) 0.058(13)
K61 0.0419(12) 0.0366(12) 0.0358(14) 0.0146(11) 0.0072(10) 0.0127(10)
N61 0.092(8) 0.087(8) 0.104(10) 0.061(8) 0.044(8) 0.056(7)
C61 0.112(12) 0.106(12) 0.175(18) 0.113(13) 0.077(13) 0.065(11)
N62 0.075(7) 0.056(7) 0.085(9) 0.043(7) 0.022(6) 0.018(5)
O62 0.056(5) 0.061(5) 0.097(7) 0.045(5) 0.023(5) 0.015(4)
C62 0.094(12) 0.092(11) 0.21(2) 0.105(14) 0.068(13) 0.034(10)
C63 0.046(7) 0.085(10) 0.077(10) 0.027(8) 0.012(7) 0.005(7)
O64 0.041(4) 0.083(6) 0.077(6) 0.042(5) 0.009(4) 0.010(4)
C64 0.039(7) 0.115(11) 0.077(10) 0.055(9) 0.004(6) 0.014(7)
C65 0.059(8) 0.095(11) 0.118(13) 0.071(10) -0.006(8) 0.015(7)
C66 0.084(10) 0.107(12) 0.111(13) 0.081(11) 0.015(9) 0.029(9)
C67 0.126(13) 0.052(9) 0.120(15) 0.047(10) 0.056(11) 0.037(9)
O68 0.169(10) 0.052(6) 0.042(6) -0.002(5) 0.008(6) -0.027(6)
C68 0.135(14) 0.038(8) 0.107(14) 0.007(9) 0.072(12) -0.006(8)
C69 0.29(4) 0.14(2) 0.040(13) 0.016(15) -0.008(19) -0.11(2)
O70 0.208(14) 0.120(12) 0.121(12) 0.059(10) -0.105(10) -0.022(10)
C70 0.23(3) 0.19(4) 0.13(2) -0.03(2) -0.14(2) -0.01(3)
C71 0.24(3) 0.22(3) 0.088(19) 0.04(2) -0.063(17) 0.08(3)
C72 0.110(14) 0.166(19) 0.101(16) 0.087(15) -0.007(11) 0.051(14)
C73 0.110(12) 0.069(9) 0.113(13) 0.053(10) 0.036(10) 0.051(9)
O74 0.073(6) 0.071(6) 0.110(8) 0.032(6) 0.046(5) 0.035(5)
C74 0.117(12) 0.129(13) 0.142(15) 0.096(13) 0.066(11) 0.090(11)
C75 0.089(12) 0.098(13) 0.18(2) 0.012(13) 0.095(13) 0.021(10)
O76 0.078(6) 0.071(6) 0.055(6) 0.015(5) 0.034(5) 0.000(5)
C76 0.129(13) 0.065(10) 0.117(14) 0.022(10) 0.100(12) 0.025(9)
C77 0.096(11) 0.103(12) 0.063(10) 0.041(10) 0.032(8) 0.002(9)
C78 0.107(11) 0.091(11) 0.088(12) 0.059(10) 0.039(9) 0.012(9)
K81 0.0322(11) 0.0434(13) 0.0431(14) 0.0257(11) 0.0059(10) 0.0081(10)
N81 0.054(6) 0.066(6) 0.039(6) 0.025(5) 0.019(5) 0.010(5)
O81 0.065(5) 0.053(5) 0.085(6) 0.040(5) 0.032(5) 0.016(4)
C81 0.069(8) 0.071(8) 0.050(8) 0.025(7) 0.025(6) 0.028(7)
N82 0.041(5) 0.044(5) 0.062(7) 0.021(5) 0.005(5) 0.006(4)
O82 0.060(5) 0.065(5) 0.078(6) 0.042(5) 0.027(4) 0.015(4)
C82 0.060(7) 0.057(7) 0.057(8) 0.023(7) 0.016(6) 0.022(6)
O83 0.045(4) 0.075(5) 0.071(6) 0.050(5) 0.006(4) 0.022(4)
C83 0.059(8) 0.051(7) 0.092(11) 0.035(8) 0.006(7) 0.015(6)
O84 0.062(5) 0.059(5) 0.043(5) 0.029(4) 0.001(4) 0.006(4)
C84 0.086(9) 0.055(8) 0.114(13) 0.056(9) 0.045(9) 0.022(7)
O85 0.036(4) 0.057(5) 0.046(5) 0.024(4) 0.013(3) 0.015(3)
C85 0.056(7) 0.070(8) 0.079(9) 0.051(8) 0.032(7) 0.015(6)
O86 0.041(4) 0.059(4) 0.032(4) 0.022(4) 0.002(3) 0.019(3)
C86 0.054(7) 0.077(9) 0.068(9) 0.043(8) 0.034(6) 0.010(6)
C87 0.038(6) 0.066(8) 0.078(10) 0.015(7) 0.013(6) 0.014(6)
C88 0.032(6) 0.068(8) 0.092(10) 0.046(8) -0.004(6) 0.020(6)
C89 0.074(8) 0.065(8) 0.053(9) 0.032(7) -0.021(7) 0.010(7)
C90 0.096(10) 0.061(8) 0.041(8) 0.024(7) -0.015(7) 0.003(7)
C91 0.085(9) 0.058(8) 0.038(7) 0.021(6) 0.018(7) -0.005(7)
C92 0.045(7) 0.086(9) 0.059(8) 0.034(7) 0.024(6) -0.002(6)
C93 0.045(7) 0.111(11) 0.080(11) 0.047(10) 0.026(7) 0.026(7)
C94 0.032(6) 0.121(11) 0.049(8) 0.042(8) 0.013(6) 0.020(7)
C95 0.030(5) 0.054(7) 0.068(8) 0.037(7) 0.007(5) 0.014(5)
C96 0.054(7) 0.043(6) 0.042(7) 0.015(6) -0.002(5) 0.017(5)
C97 0.069(8) 0.045(7) 0.044(7) 0.016(6) 0.014(6) 0.024(6)
C98 0.042(6) 0.068(8) 0.064(8) 0.039(7) 0.031(6) 0.031(6)
K101 0.0280(11) 0.0427(13) 0.0518(15) 0.0249(12) 0.0102(10) 0.0095(9)
N101 0.051(6) 0.059(7) 0.081(8) 0.026(6) 0.026(6) 0.012(5)
O101 0.088(6) 0.063(5) 0.040(5) 0.029(4) -0.006(4) -0.014(4)
C101 0.074(10) 0.096(12) 0.139(17) 0.041(13) 0.064(11) 0.027(9)
N102 0.055(8) 0.053(8) 0.29(2) 0.051(11) 0.067(11) 0.023(6)
O102 0.065(7) 0.079(7) 0.180(12) 0.063(8) -0.065(7) -0.001(6)
C102 0.128(14) 0.094(12) 0.061(11) -0.004(9) 0.060(11) -0.046(10)
O103 0.182(12) 0.081(7) 0.068(8) 0.013(7) 0.075(8) 0.003(7)
C103 0.22(2) 0.076(11) 0.065(11) 0.052(10) -0.066(14) -0.049(13)
O104 0.087(7) 0.194(12) 0.158(11) 0.158(10) 0.038(7) 0.043(7)
C104 0.133(15) 0.068(11) 0.15(2) 0.066(13) -0.103(15) -0.027(12)
O105 0.046(4) 0.045(4) 0.062(5) 0.027(4) 0.004(4) -0.001(3)
C105 0.045(10) 0.088(14) 0.38(4) 0.073(19) -0.035(14) 0.004(10)
O106 0.056(5) 0.052(5) 0.131(8) 0.044(5) 0.040(5) 0.017(4)
C106 0.053(10) 0.16(2) 0.35(4) 0.15(2) 0.035(16) 0.057(13)
C107 0.22(3) 0.083(14) 0.35(4) 0.00(2) 0.26(4) 0.015(17)
C108 0.26(3) 0.079(12) 0.15(2) 0.009(14) 0.18(2) -0.021(15)
C109 0.16(2) 0.23(3) 0.048(12) 0.051(18) 0.000(14) -0.10(2)
C110 0.14(2) 0.27(3) 0.23(3) 0.23(3) -0.027(18) -0.027(18)
C111 0.044(8) 0.172(18) 0.22(2) 0.166(17) 0.001(10) 0.021(10)
C112 0.047(7) 0.096(11) 0.166(16) 0.082(11) 0.018(8) 0.043(7)
C113 0.038(6) 0.090(10) 0.098(11) 0.042(9) 0.032(7) 0.025(7)
C114 0.029(6) 0.083(9) 0.071(9) 0.045(8) 0.010(6) -0.001(6)
C115 0.058(8) 0.061(8) 0.064(9) 0.018(7) 0.016(7) -0.007(6)
C116 0.079(9) 0.042(7) 0.083(10) 0.028(7) 0.017(7) 0.000(6)
C117 0.079(10) 0.047(8) 0.24(2) 0.058(11) 0.048(12) 0.028(8)
C118 0.095(12) 0.055(10) 0.35(3) 0.066(14) 0.134(16) 0.049(9)
K121 0.0388(12) 0.0401(12) 0.0461(15) 0.0193(11) 0.0170(10) 0.0122(10)
N121 0.077(8) 0.078(8) 0.139(11) 0.077(9) 0.042(8) 0.031(6)
O121 0.127(9) 0.041(6) 0.122(10) 0.001(6) 0.059(8) -0.013(6)
C121 0.18(2) 0.059(11) 0.24(3) 0.094(15) 0.137(19) 0.069(13)
N122 0.074(7) 0.107(10) 0.094(10) 0.079(9) 0.019(7) 0.025(7)
O122 0.139(10) 0.113(9) 0.044(7) -0.004(7) -0.007(6) 0.024(8)
C122 0.116(15) 0.051(10) 0.17(2) -0.002(12) 0.068(15) 0.009(10)
O123 0.043(5) 0.101(7) 0.078(7) 0.050(6) 0.017(4) 0.007(4)
C123 0.16(2) 0.117(19) 0.100(19) -0.041(15) -0.021(15) -0.057(17)
O124 0.043(5) 0.084(6) 0.122(8) 0.066(6) 0.014(5) 0.020(4)
C124 0.18(2) 0.17(3) 0.097(19) -0.01(2) -0.031(16) 0.04(2)
O125 0.078(6) 0.067(5) 0.098(7) 0.049(5) 0.047(5) 0.040(5)
C125 0.19(2) 0.27(3) 0.067(15) 0.117(19) 0.013(14) 0.06(2)
O126 0.067(5) 0.072(6) 0.066(6) 0.039(5) 0.037(4) 0.026(4)
C126 0.152(17) 0.18(2) 0.065(13) 0.045(14) 0.035(13) 0.083(16)
C127 0.131(13) 0.063(9) 0.102(13) 0.050(10) 0.022(10) 0.041(9)
C128 0.113(12) 0.135(14) 0.154(16) 0.102(13) 0.075(12) 0.091(11)
C129 0.095(11) 0.100(11) 0.146(15) 0.052(11) 0.091(11) 0.063(9)
C130 0.094(10) 0.079(10) 0.074(10) 0.029(8) 0.061(8) 0.025(8)
C131 0.087(10) 0.090(10) 0.082(11) 0.056(9) 0.035(8) 0.016(8)
C132 0.088(10) 0.094(11) 0.130(14) 0.090(11) 0.035(9) 0.010(8)
C133 0.084(10) 0.125(13) 0.198(19) 0.136(14) 0.037(12) 0.053(10)
C134 0.071(10) 0.127(14) 0.21(2) 0.125(15) 0.029(11) 0.043(9)
C135 0.026(6) 0.106(11) 0.157(15) 0.078(11) 0.026(7) 0.020(7)
C136 0.049(8) 0.089(10) 0.061(9) 0.015(8) 0.011(7) -0.008(7)
C137 0.077(10) 0.096(11) 0.22(2) 0.119(14) 0.056(12) 0.018(9)
C138 0.098(12) 0.167(16) 0.166(18) 0.145(15) 0.059(12) 0.051(12)
K141 0.0410(12) 0.0400(13) 0.0384(14) 0.0166(11) 0.0045(10) 0.0110(10)
N141 0.054(5) 0.045(5) 0.040(6) 0.015(5) 0.015(4) 0.009(4)
O141 0.045(4) 0.049(5) 0.059(5) 0.022(4) 0.010(4) 0.011(3)
C141 0.049(7) 0.061(8) 0.054(8) 0.030(7) 0.017(6) 0.012(6)
N142 0.053(6) 0.061(7) 0.072(8) 0.014(6) 0.010(5) 0.019(5)
O142 0.052(5) 0.050(5) 0.046(5) 0.012(4) 0.000(4) 0.013(4)
C142 0.042(6) 0.068(8) 0.079(10) 0.041(8) 0.012(6) -0.004(6)
O143 0.068(5) 0.055(5) 0.084(7) 0.027(5) 0.032(5) 0.013(4)
C143 0.050(7) 0.035(7) 0.093(11) 0.018(7) -0.011(7) -0.002(5)
O144 0.066(5) 0.046(4) 0.060(5) 0.029(4) 0.025(4) 0.023(4)
C144 0.060(7) 0.042(7) 0.047(8) 0.001(6) -0.001(6) 0.013(6)
O145 0.082(6) 0.064(5) 0.041(5) 0.026(4) -0.006(4) 0.013(4)
C145 0.075(8) 0.053(7) 0.031(7) 0.006(6) 0.002(6) 0.013(6)
O146 0.067(6) 0.087(7) 0.088(7) 0.043(6) -0.017(5) 0.025(5)
C146 0.067(8) 0.077(9) 0.070(10) 0.025(8) 0.024(7) 0.040(7)
C147 0.087(10) 0.087(10) 0.107(12) 0.046(10) 0.064(9) 0.033(8)
C148 0.098(11) 0.074(10) 0.147(15) 0.045(10) 0.078(11) 0.027(9)
C149 0.087(9) 0.046(7) 0.056(9) 0.022(7) 0.020(7) -0.004(6)
C150 0.100(10) 0.027(6) 0.054(8) 0.015(6) 0.023(7) 0.011(6)
C151 0.077(8) 0.049(7) 0.063(9) 0.022(7) 0.021(7) 0.024(6)
C152 0.056(7) 0.066(8) 0.052(8) 0.013(7) 0.020(6) 0.018(6)
C153 0.077(9) 0.094(10) 0.046(8) 0.034(8) 0.014(7) 0.000(8)
C154 0.106(11) 0.065(8) 0.033(7) 0.019(7) 0.022(7) 0.019(8)
C155 0.098(11) 0.072(10) 0.080(11) 0.036(9) -0.028(9) 0.010(8)
C156 0.075(10) 0.109(13) 0.101(13) 0.032(11) -0.022(9) 0.050(9)
C157 0.080(10) 0.108(13) 0.103(14) 0.013(11) -0.016(9) 0.063(10)
C158 0.042(7) 0.130(13) 0.072(11) 0.010(10) 0.007(7) 0.025(8)
K161 0.0342(11) 0.0358(12) 0.0309(13) 0.0123(10) 0.0089(9) 0.0148(9)
N161 0.050(5) 0.029(4) 0.038(5) 0.001(4) 0.016(4) 0.013(4)
O161 0.044(4) 0.040(4) 0.039(4) 0.011(3) -0.003(3) 0.021(3)
C161 0.056(7) 0.050(7) 0.036(7) 0.001(6) 0.004(6) 0.007(6)
N162 0.030(4) 0.046(5) 0.047(6) 0.011(5) 0.007(4) 0.009(4)
O162 0.055(4) 0.041(4) 0.041(5) 0.019(4) 0.010(4) 0.017(4)
C162 0.051(7) 0.070(8) 0.031(7) 0.013(6) -0.010(5) 0.019(6)
O163 0.042(4) 0.052(5) 0.061(5) 0.018(4) 0.021(4) 0.017(4)
C163 0.058(7) 0.067(8) 0.037(7) 0.025(6) 0.002(5) 0.034(6)
O164 0.049(4) 0.046(4) 0.058(5) 0.019(4) 0.028(4) 0.026(4)
C164 0.077(8) 0.054(7) 0.059(9) 0.033(7) 0.022(7) 0.035(7)
O165 0.050(4) 0.054(5) 0.040(5) 0.025(4) 0.013(3) 0.023(4)
C165 0.073(8) 0.045(7) 0.093(11) 0.040(7) 0.040(8) 0.024(6)
O166 0.040(4) 0.056(5) 0.029(4) 0.016(4) 0.005(3) 0.016(3)
C166 0.065(8) 0.034(6) 0.075(10) 0.013(6) 0.020(7) 0.000(6)
C167 0.037(6) 0.063(8) 0.063(9) 0.012(7) 0.010(6) 0.001(6)
C168 0.043(7) 0.092(10) 0.070(10) 0.032(8) 0.026(7) 0.011(7)
C169 0.061(8) 0.080(9) 0.085(10) 0.044(8) 0.051(8) 0.040(7)
C170 0.059(7) 0.050(7) 0.057(8) 0.007(6) 0.037(6) 0.030(6)
C171 0.073(8) 0.034(6) 0.084(10) 0.012(7) 0.043(8) 0.028(6)
C172 0.086(9) 0.022(6) 0.099(11) 0.007(7) 0.034(8) 0.016(6)
C173 0.048(6) 0.044(7) 0.063(9) 0.018(6) 0.019(6) 0.004(5)
C174 0.069(7) 0.037(6) 0.072(9) 0.033(6) 0.039(7) 0.018(6)
C175 0.048(6) 0.088(9) 0.043(7) 0.043(7) 0.015(6) 0.028(6)
C176 0.044(6) 0.097(10) 0.030(7) 0.032(7) 0.010(5) 0.032(7)
C177 0.049(7) 0.090(10) 0.034(7) 0.018(7) -0.002(5) 0.032(7)
C178 0.047(7) 0.060(8) 0.055(8) 0.011(7) 0.007(6) 0.007(6)
K181 0.0406(12) 0.0476(14) 0.0409(15) 0.0197(12) 0.0057(10) 0.0100(10)
N181 0.064(6) 0.059(7) 0.069(8) 0.019(6) 0.016(6) 0.026(5)
O181 0.052(5) 0.050(5) 0.079(6) 0.031(5) 0.024(4) 0.009(4)
C181 0.090(10) 0.072(9) 0.115(13) 0.038(9) 0.077(10) 0.033(8)
N182 0.049(5) 0.055(6) 0.048(6) 0.025(5) 0.022(5) 0.015(4)
O182 0.056(5) 0.054(5) 0.064(6) 0.025(4) 0.022(4) 0.015(4)
C182 0.054(8) 0.082(10) 0.124(13) 0.052(10) 0.044(8) 0.021(7)
O183 0.054(4) 0.043(4) 0.045(5) 0.016(4) 0.004(4) 0.009(3)
C183 0.069(8) 0.052(7) 0.057(8) 0.024(7) 0.017(6) 0.011(6)
O184 0.060(5) 0.046(4) 0.052(5) 0.015(4) 0.001(4) 0.016(4)
C184 0.077(8) 0.033(6) 0.066(9) 0.016(6) 0.017(7) 0.013(6)
O185 0.096(6) 0.063(5) 0.072(6) 0.034(5) 0.016(5) 0.037(5)
C185 0.051(7) 0.048(7) 0.082(10) 0.026(7) 0.017(6) 0.013(6)
O186 0.109(8) 0.277(17) 0.118(10) 0.154(12) 0.069(7) 0.112(10)
C186 0.062(8) 0.074(9) 0.054(9) 0.011(7) 0.021(6) 0.018(7)
C187 0.037(6) 0.071(8) 0.047(8) 0.024(7) 0.012(5) 0.005(6)
C188 0.047(7) 0.072(9) 0.057(8) 0.035(7) 0.003(6) -0.008(6)
C189 0.049(7) 0.038(7) 0.090(10) 0.027(7) -0.023(7) -0.002(5)
C190 0.067(8) 0.041(7) 0.066(9) 0.008(6) -0.011(7) 0.016(6)
C191 0.095(11) 0.074(9) 0.066(10) 0.022(8) 0.020(8) 0.033(8)
C192 0.070(9) 0.072(9) 0.069(10) 0.016(8) 0.029(7) 0.031(7)
C193 0.046(7) 0.075(9) 0.083(11) 0.020(8) 0.016(7) 0.029(7)
C194 0.057(8) 0.081(10) 0.095(12) 0.026(9) -0.009(8) 0.036(7)
C195 0.102(10) 0.069(9) 0.055(9) 0.044(8) -0.009(7) 0.005(8)
C196 0.43(4) 0.115(15) 0.20(2) 0.131(17) 0.22(3) 0.16(2)
C197 0.058(8) 0.178(15) 0.052(9) 0.069(10) 0.023(7) 0.032(9)
C198 0.056(7) 0.084(9) 0.024(7) 0.014(6) 0.004(5) 0.004(6)
N201 0.130(11) 0.085(9) 0.143(13) 0.037(9) 0.044(10) 0.040(8)
C201 0.093(11) 0.099(12) 0.132(15) 0.063(11) 0.053(10) 0.051(9)
N202 0.087(8) 0.095(8) 0.115(10) 0.082(8) 0.058(7) 0.050(7)
C202 0.121(13) 0.158(16) 0.133(15) 0.108(14) 0.073(12) 0.074(12)
N221 0.151(12) 0.109(11) 0.064(9) 0.030(8) -0.042(8) 0.012(9)
C221 0.103(14) 0.30(3) 0.092(16) 0.114(19) 0.003(12) 0.013(17)
C222 0.078(12) 0.19(2) 0.22(2) 0.16(2) -0.006(14) -0.029(13)
N222 0.087(10) 0.195(15) 0.143(14) 0.118(13) 0.028(9) -0.006(10)
C231 0.073(10) 0.23(2) 0.118(16) 0.100(16) -0.007(11) -0.051(13)
N231 0.083(9) 0.142(13) 0.147(14) 0.056(11) 0.021(9) -0.004(9)

loop_
_atom_type_symbol
_atom_type_description
_atom_type_scat_dispersion_real
_atom_type_scat_dispersion_imag
_atom_type_scat_source
C C 0.0033 0.0016 'International Tables Vol C Tables 4.2.6.8 and 6.1.1.4'
H H 0.0000 0.0000 'International Tables Vol C Tables 4.2.6.8 and 6.1.1.4'
N N 0.0061 0.0033 'International Tables Vol C Tables 4.2.6.8 and 6.1.1.4'
O O 0.0106 0.0060 'International Tables Vol C Tables 4.2.6.8 and 6.1.1.4'
K K 0.2009 0.2494 'International Tables Vol C Tables 4.2.6.8 and 6.1.1.4'
As As 0.0499 2.0058 'International Tables Vol C Tables 4.2.6.8 and 6.1.1.4'
Pd Pd -0.9988 1.0072 'International Tables Vol C Tables 4.2.6.8 and 6.1.1.4'

loop_
_geom_angle_atom_site_label_1
_geom_angle_atom_site_label_2
_geom_angle_atom_site_label_3
_geom_angle
_geom_angle_site_symmetry_3
As8 Pd1 As4 132.41(4) .
As8 Pd1 As3 154.90(4) .
As4 Pd1 As3 55.55(3) .
As8 Pd1 As11 84.92(4) .
As4 Pd1 As11 140.37(4) .
As3 Pd1 As11 85.03(4) .
As8 Pd1 As9 54.85(3) .
As4 Pd1 As9 80.06(3) .
As3 Pd1 As9 133.99(4) .
As11 Pd1 As9 139.28(4) .
As8 Pd1 Pd5 131.95(4) .
As4 Pd1 Pd5 94.43(3) .
As3 Pd1 Pd5 55.69(3) .
As11 Pd1 Pd5 54.77(3) .
As9 Pd1 Pd5 150.11(4) .
As8 Pd1 Pd4 55.59(3) .
As4 Pd1 Pd4 151.89(4) .
As3 Pd1 Pd4 131.87(4) .
As11 Pd1 Pd4 54.40(3) .
As9 Pd1 Pd4 92.77(3) .
Pd5 Pd1 Pd4 78.28(3) .
As8 Pd1 Pd2 100.07(3) .
As4 Pd1 Pd2 57.17(3) .
As3 Pd1 Pd2 102.26(3) .
As11 Pd1 Pd2 140.71(4) .
As9 Pd1 Pd2 54.74(3) .
Pd5 Pd1 Pd2 97.55(3) .
Pd4 Pd1 Pd2 96.50(3) .
As9 Pd2 As12 136.92(4) .
As9 Pd2 As5 133.48(4) .
As12 Pd2 As5 85.26(3) .
As9 Pd2 As10 55.68(3) .
As12 Pd2 As10 81.29(3) .
As5 Pd2 As10 151.37(4) .
As9 Pd2 As4 81.21(3) .
As12 Pd2 As4 140.40(4) .
As5 Pd2 As4 55.21(3) .
As10 Pd2 As4 134.40(4) .
As9 Pd2 Pd6 155.24(4) .
As12 Pd2 Pd6 55.29(3) .
As5 Pd2 Pd6 56.17(3) .
As10 Pd2 Pd6 130.01(4) .
As4 Pd2 Pd6 95.25(3) .
As9 Pd2 Pd3 94.07(3) .
As12 Pd2 Pd3 54.17(3) .
As5 Pd2 Pd3 132.11(4) .
As10 Pd2 Pd3 54.79(3) .
As4 Pd2 Pd3 153.87(4) .
Pd6 Pd2 Pd3 78.31(3) .
As9 Pd2 Pd1 58.13(3) .
As12 Pd2 Pd1 144.45(4) .
As5 Pd2 Pd1 101.50(3) .
As10 Pd2 Pd1 104.15(3) .
As4 Pd2 Pd1 55.83(3) .
Pd6 Pd2 Pd1 99.59(3) .
Pd3 Pd2 Pd1 99.86(3) .
As6 Pd3 As16 69.18(4) .
As6 Pd3 As12 139.20(5) .
As16 Pd3 As12 151.62(4) .
As6 Pd3 As13 155.33(5) .
As16 Pd3 As13 95.30(4) .
As12 Pd3 As13 58.14(4) .
As6 Pd3 As10 59.84(4) .
As16 Pd3 As10 119.49(4) .
As12 Pd3 As10 85.00(4) .
As13 Pd3 As10 142.74(4) .
As6 Pd3 Pd7 122.67(4) .
As16 Pd3 Pd7 59.15(3) .
As12 Pd3 Pd7 94.89(3) .
As13 Pd3 Pd7 56.61(3) .
As10 Pd3 Pd7 129.18(4) .
As6 Pd3 Pd2 110.30(4) .
As16 Pd3 Pd2 121.41(3) .
As12 Pd3 Pd2 57.45(3) .
As13 Pd3 Pd2 94.08(3) .
As10 Pd3 Pd2 57.73(3) .
Pd7 Pd3 Pd2 79.66(3) .
As7 Pd4 As16 68.02(3) .
As7 Pd4 As11 141.38(4) .
As16 Pd4 As11 150.16(4) .
As7 Pd4 As14 152.96(4) .
As16 Pd4 As14 92.96(4) .
As11 Pd4 As14 57.90(4) .
As7 Pd4 As8 60.14(3) .
As16 Pd4 As8 118.82(4) .
As11 Pd4 As8 88.64(4) .
As14 Pd4 As8 145.64(4) .
As7 Pd4 Pd1 111.72(4) .
As16 Pd4 Pd1 124.82(3) .
As11 Pd4 Pd1 58.57(3) .
As14 Pd4 Pd1 94.81(3) .
As8 Pd4 Pd1 57.36(3) .
As7 Pd4 Pd7 121.23(3) .
As16 Pd4 Pd7 58.92(3) .
As11 Pd4 Pd7 95.56(3) .
As14 Pd4 Pd7 55.54(3) .
As8 Pd4 Pd7 128.82(4) .
Pd1 Pd4 Pd7 81.94(3) .
As2 Pd5 As14 153.20(5) .
As2 Pd5 As15 69.89(4) .
As14 Pd5 As15 90.93(4) .
As2 Pd5 As11 142.44(5) .
As14 Pd5 As11 57.83(4) .
As15 Pd5 As11 147.54(4) .
As2 Pd5 As3 59.85(4) .
As14 Pd5 As3 145.83(4) .
As15 Pd5 As3 120.47(4) .
As11 Pd5 As3 88.66(4) .
As2 Pd5 Pd1 110.92(4) .
As14 Pd5 Pd1 95.08(3) .
As15 Pd5 Pd1 122.91(4) .
As11 Pd5 Pd1 58.48(3) .
As3 Pd5 Pd1 57.82(3) .
As2 Pd5 Pd7 121.08(4) .
As14 Pd5 Pd7 55.00(3) .
As15 Pd5 Pd7 57.12(3) .
As11 Pd5 Pd7 94.16(3) .
As3 Pd5 Pd7 129.40(4) .
Pd1 Pd5 Pd7 81.22(3) .
As1 Pd6 As15 69.67(4) .
As1 Pd6 As13 152.90(5) .
As15 Pd6 As13 92.61(4) .
As1 Pd6 As12 141.32(5) .
As15 Pd6 As12 148.95(4) .
As13 Pd6 As12 58.08(4) .
As1 Pd6 As5 59.47(4) .
As15 Pd6 As5 119.26(4) .
As13 Pd6 As5 145.77(4) .
As12 Pd6 As5 88.07(4) .
As1 Pd6 Pd2 111.04(4) .
As15 Pd6 Pd2 122.14(4) .
As13 Pd6 Pd2 95.67(3) .
As12 Pd6 Pd2 58.01(3) .
As5 Pd6 Pd2 58.03(3) .
As1 Pd6 Pd7 121.89(4) .
As15 Pd6 Pd7 57.91(3) .
As13 Pd6 Pd7 56.59(3) .
As12 Pd6 Pd7 94.21(3) .
As5 Pd6 Pd7 128.79(3) .
Pd2 Pd6 Pd7 80.36(3) .
As14 Pd7 As13 161.70(5) .
As14 Pd7 As15 88.45(4) .
As13 Pd7 As15 89.02(4) .
As14 Pd7 As16 89.13(4) .
As13 Pd7 As16 90.57(3) .
As15 Pd7 As16 171.00(5) .
As14 Pd7 Pd3 135.45(4) .
As13 Pd7 Pd3 55.44(3) .
As15 Pd7 Pd3 132.07(4) .
As16 Pd7 Pd3 53.62(3) .
As14 Pd7 Pd6 134.58(4) .
As13 Pd7 Pd6 54.96(3) .
As15 Pd7 Pd6 54.31(3) .
As16 Pd7 Pd6 131.57(4) .
Pd3 Pd7 Pd6 78.04(3) .
As14 Pd7 Pd4 55.43(3) .
As13 Pd7 Pd4 135.86(4) .
As15 Pd7 Pd4 130.62(4) .
As16 Pd7 Pd4 53.51(3) .
Pd3 Pd7 Pd4 81.02(3) .
Pd6 Pd7 Pd4 128.06(3) .
As14 Pd7 Pd5 54.60(3) .
As13 Pd7 Pd5 134.88(4) .
As15 Pd7 Pd5 53.94(3) .
As16 Pd7 Pd5 130.17(3) .
Pd3 Pd7 Pd5 129.37(3) .
Pd6 Pd7 Pd5 80.86(3) .
Pd4 Pd7 Pd5 76.89(2) .
Pd6 As1 As2 105.48(4) .
Pd6 As1 As5 62.57(3) .
As2 As1 As5 106.99(5) .
Pd6 As1 As15 56.10(3) .
As2 As1 As15 64.78(4) .
As5 As1 As15 110.47(4) .
As1 As2 Pd5 104.79(4) .
As1 As2 As3 108.40(5) .
Pd5 As2 As3 62.04(4) .
As1 As2 As15 64.01(4) .
Pd5 As2 As15 56.02(3) .
As3 As2 As15 110.56(4) .
As4 As3 As2 107.05(5) .
As4 As3 Pd5 106.37(4) .
As2 As3 Pd5 58.11(4) .
As4 As3 Pd1 61.84(3) .
As2 As3 Pd1 116.97(5) .
Pd5 As3 Pd1 66.48(3) .
As3 As4 As5 109.30(5) .
As3 As4 Pd1 62.62(3) .
As5 As4 Pd1 115.95(5) .
As3 As4 Pd2 115.63(5) .
As5 As4 Pd2 61.94(3) .
Pd1 As4 Pd2 67.00(3) .
As4 As5 As1 108.22(5) .
As4 As5 Pd6 107.44(4) .
As1 As5 Pd6 57.95(3) .
As4 As5 Pd2 62.86(3) .
As1 As5 Pd2 116.54(5) .
Pd6 As5 Pd2 65.80(3) .
As7 As6 Pd3 103.88(4) .
As7 As6 As10 108.13(5) .
Pd3 As6 As10 61.49(3) .
As7 As6 As16 63.03(4) .
Pd3 As6 As16 55.73(3) .
As10 As6 As16 109.52(4) .
As6 As7 Pd4 105.58(4) .
As6 As7 As8 107.61(5) .
Pd4 As7 As8 61.59(3) .
As6 As7 As16 64.80(4) .
Pd4 As7 As16 56.43(3) .
As8 As7 As16 110.25(4) .
As9 As8 As7 106.67(4) .
As9 As8 Pd4 106.72(4) .
As7 As8 Pd4 58.27(3) .
As9 As8 Pd1 64.03(3) .
As7 As8 Pd1 118.68(4) .
Pd4 As8 Pd1 67.05(3) .
As10 As9 As8 110.72(5) .
As10 As9 Pd2 63.44(3) .
As8 As9 Pd2 115.18(5) .
As10 As9 Pd1 117.61(5) .
As8 As9 Pd1 61.12(3) .
Pd2 As9 Pd1 67.14(3) .
As9 As10 As6 106.71(5) .
As9 As10 Pd3 106.70(4) .
As6 As10 Pd3 58.67(4) .
As9 As10 Pd2 60.89(3) .
As6 As10 Pd2 117.71(5) .
Pd3 As10 Pd2 67.49(3) .
As14 As11 Pd4 61.32(3) .
As14 As11 Pd5 60.88(4) .
Pd4 As11 Pd5 90.86(4) .
As14 As11 Pd1 102.47(4) .
Pd4 As11 Pd1 67.02(3) .
Pd5 As11 Pd1 66.75(3) .
As13 As12 Pd3 61.48(4) .
As13 As12 Pd6 60.82(4) .
Pd3 As12 Pd6 91.25(4) .
As13 As12 Pd2 103.25(4) .
Pd3 As12 Pd2 68.38(3) .
Pd6 As12 Pd2 66.70(3) .
As12 As13 Pd6 61.10(4) .
As12 As13 Pd3 60.38(4) .
Pd6 As13 Pd3 90.79(4) .
As12 As13 Pd7 103.96(4) .
Pd6 As13 Pd7 68.45(3) .
Pd3 As13 Pd7 67.96(3) .
As11 As14 Pd5 61.28(4) .
As11 As14 Pd4 60.78(4) .
Pd5 As14 Pd4 90.78(4) .
As11 As14 Pd7 106.81(5) .
Pd5 As14 Pd7 70.40(3) .
Pd4 As14 Pd7 69.03(3) .
Pd6 As15 Pd5 96.14(4) .
Pd6 As15 Pd7 67.78(3) .
Pd5 As15 Pd7 68.94(3) .
Pd6 As15 As1 54.23(3) .
Pd5 As15 As1 93.23(4) .
Pd7 As15 As1 116.94(4) .
Pd6 As15 As2 93.38(4) .
Pd5 As15 As2 54.09(3) .
Pd7 As15 As2 117.59(4) .
As1 As15 As2 51.21(3) .
Pd3 As16 Pd4 96.40(4) .
Pd3 As16 Pd7 67.23(3) .
Pd4 As16 Pd7 67.58(3) .
Pd3 As16 As7 94.87(4) .
Pd4 As16 As7 55.54(3) .
Pd7 As16 As7 117.85(4) .
Pd3 As16 As6 55.10(3) .
Pd4 As16 As6 95.07(4) .
Pd7 As16 As6 117.32(4) .
As7 As16 As6 52.18(3) .
As29 Pd21 As31 138.33(4) .
As29 Pd21 As24 80.42(3) .
As31 Pd21 As24 139.22(4) .
As29 Pd21 As28 55.85(3) .
As31 Pd21 As28 82.48(4) .
As24 Pd21 As28 133.86(4) .
As29 Pd21 As23 132.61(4) .
As31 Pd21 As23 83.87(4) .
As24 Pd21 As23 55.39(3) .
As28 Pd21 As23 150.93(4) .
As29 Pd21 Pd25 156.46(4) .
As31 Pd21 Pd25 55.05(3) .
As24 Pd21 Pd25 94.89(3) .
As28 Pd21 Pd25 131.01(4) .
As23 Pd21 Pd25 55.44(3) .
As29 Pd21 Pd24 95.51(3) .
As31 Pd21 Pd24 54.74(3) .
As24 Pd21 Pd24 154.81(4) .
As28 Pd21 Pd24 55.13(3) .
As23 Pd21 Pd24 131.69(4) .
Pd25 Pd21 Pd24 78.91(3) .
As29 Pd21 Pd22 57.22(3) .
As31 Pd21 Pd22 145.78(4) .
As24 Pd21 Pd22 56.39(3) .
As28 Pd21 Pd22 103.00(3) .
As23 Pd21 Pd22 102.71(3) .
Pd25 Pd21 Pd22 100.96(3) .
Pd24 Pd21 Pd22 100.46(3) .
As30 Pd22 As24 132.58(4) .
As30 Pd22 As25 154.93(4) .
As24 Pd22 As25 55.78(3) .
As30 Pd22 As32 86.06(4) .
As24 Pd22 As32 139.44(4) .
As25 Pd22 As32 84.03(3) .
As30 Pd22 As29 55.40(3) .
As24 Pd22 As29 79.42(3) .
As25 Pd22 As29 133.46(4) .
As32 Pd22 As29 140.95(4) .
As30 Pd22 Pd23 55.98(3) .
As24 Pd22 Pd23 151.18(4) .
As25 Pd22 Pd23 131.39(4) .
As32 Pd22 Pd23 54.66(3) .
As29 Pd22 Pd23 93.72(3) .
As30 Pd22 Pd26 132.39(4) .
As24 Pd22 Pd26 93.62(3) .
As25 Pd22 Pd26 55.44(3) .
As32 Pd22 Pd26 54.24(3) .
As29 Pd22 Pd26 149.68(4) .
Pd23 Pd22 Pd26 78.19(3) .
As30 Pd22 Pd21 101.18(3) .
As24 Pd22 Pd21 56.16(3) .
As25 Pd22 Pd21 101.27(3) .
As32 Pd22 Pd21 139.68(4) .
As29 Pd22 Pd21 55.66(3) .
Pd23 Pd22 Pd21 96.82(3) .
Pd26 Pd22 Pd21 95.91(3) .
As26 Pd23 As36 70.00(4) .
As26 Pd23 As33 152.46(5) .
As36 Pd23 As33 90.04(4) .
As26 Pd23 As32 142.47(5) .
As36 Pd23 As32 147.26(5) .
As33 Pd23 As32 58.20(4) .
As26 Pd23 As30 59.62(4) .
As36 Pd23 As30 120.12(4) .
As33 Pd23 As30 146.96(4) .
As32 Pd23 As30 89.60(4) .
As26 Pd23 Pd22 111.23(4) .
As36 Pd23 Pd22 123.90(4) .
As33 Pd23 Pd22 95.52(3) .
As32 Pd23 Pd22 58.62(3) .
As30 Pd23 Pd22 57.62(3) .
As26 Pd23 Pd27 121.42(4) .
As36 Pd23 Pd27 57.53(3) .
As33 Pd23 Pd27 54.59(3) .
As32 Pd23 Pd27 94.03(3) .
As30 Pd23 Pd27 128.74(4) .
Pd22 Pd23 Pd27 81.39(3) .
As27 Pd24 As36 68.88(4) .
As27 Pd24 As31 139.71(5) .
As36 Pd24 As31 151.40(5) .
As27 Pd24 As34 155.26(5) .
As36 Pd24 As34 95.58(4) .
As31 Pd24 As34 58.03(4) .
As27 Pd24 As28 59.43(4) .
As36 Pd24 As28 118.30(4) .
As31 Pd24 As28 85.80(4) .
As34 Pd24 As28 143.41(4) .
As27 Pd24 Pd27 122.10(4) .
As36 Pd24 Pd27 58.78(3) .
As31 Pd24 Pd27 94.73(3) .
As34 Pd24 Pd27 57.01(3) .
As28 Pd24 Pd27 128.48(4) .
As27 Pd24 Pd21 110.00(4) .
As36 Pd24 Pd21 120.39(4) .
As31 Pd24 Pd21 57.62(3) .
As34 Pd24 Pd21 94.38(3) .
As28 Pd24 Pd21 57.76(3) .
Pd27 Pd24 Pd21 79.38(3) .
As22 Pd25 As35 69.74(4) .
As22 Pd25 As31 140.76(5) .
As35 Pd25 As31 149.50(4) .
As22 Pd25 As34 154.75(5) .
As35 Pd25 As34 93.72(4) .
As31 Pd25 As34 57.82(4) .
As22 Pd25 As23 59.26(3) .
As35 Pd25 As23 119.02(4) .
As31 Pd25 As23 87.06(4) .
As34 Pd25 As23 144.41(4) .
As22 Pd25 Pd21 110.34(4) .
As35 Pd25 Pd21 120.84(3) .
As31 Pd25 Pd21 57.67(3) .
As34 Pd25 Pd21 94.42(3) .
As23 Pd25 Pd21 58.05(3) .
As22 Pd25 Pd27 122.24(4) .
As35 Pd25 Pd27 58.53(3) .
As31 Pd25 Pd27 93.61(3) .
As34 Pd25 Pd27 56.39(3) .
As23 Pd25 Pd27 128.02(4) .
Pd21 Pd25 Pd27 78.88(3) .
As21 Pd26 As35 68.09(3) .
As21 Pd26 As32 140.95(4) .
As35 Pd26 As32 150.63(4) .
As21 Pd26 As33 153.30(4) .
As35 Pd26 As33 93.29(4) .
As32 Pd26 As33 58.12(4) .
As21 Pd26 As25 60.04(3) .
As35 Pd26 As25 118.99(4) .
As32 Pd26 As25 87.92(4) .
As33 Pd26 As25 145.27(4) .
As21 Pd26 Pd22 111.43(4) .
As35 Pd26 Pd22 124.37(4) .
As32 Pd26 Pd22 58.45(3) .
As33 Pd26 Pd22 94.76(3) .
As25 Pd26 Pd22 57.52(3) .
As21 Pd26 Pd27 121.27(3) .
As35 Pd26 Pd27 58.63(3) .
As32 Pd26 Pd27 95.89(3) .
As33 Pd26 Pd27 55.42(3) .
As25 Pd26 Pd27 129.70(4) .
Pd22 Pd26 Pd27 82.27(3) .
As33 Pd27 As34 161.49(5) .
As33 Pd27 As36 86.69(4) .
As34 Pd27 As36 91.31(4) .
As33 Pd27 As35 90.05(4) .
As34 Pd27 As35 89.26(4) .
As36 Pd27 As35 171.42(5) .
As33 Pd27 Pd24 134.13(4) .
As34 Pd27 Pd24 55.39(3) .
As36 Pd27 Pd24 54.37(3) .
As35 Pd27 Pd24 131.78(4) .
As33 Pd27 Pd26 55.58(3) .
As34 Pd27 Pd26 135.38(4) .
As36 Pd27 Pd26 129.09(4) .
As35 Pd27 Pd26 53.85(3) .
Pd24 Pd27 Pd26 129.38(3) .
As33 Pd27 Pd25 135.84(4) .
As34 Pd27 Pd25 55.08(3) .
As36 Pd27 Pd25 132.82(4) .
As35 Pd27 Pd25 53.44(3) .
Pd24 Pd27 Pd25 78.53(3) .
Pd26 Pd27 Pd25 81.11(3) .
As33 Pd27 Pd23 54.30(3) .
As34 Pd27 Pd23 135.88(4) .
As36 Pd27 Pd23 52.94(3) .
As35 Pd27 Pd23 130.15(3) .
Pd24 Pd27 Pd23 81.11(3) .
Pd26 Pd27 Pd23 76.45(2) .
Pd25 Pd27 Pd23 128.52(3) .
As22 As21 Pd26 105.76(4) .
As22 As21 As25 107.43(5) .
Pd26 As21 As25 61.66(3) .
As22 As21 As35 65.25(4) .
Pd26 As21 As35 56.57(3) .
As25 As21 As35 110.59(4) .
As21 As22 Pd25 104.00(4) .
As21 As22 As23 108.10(5) .
Pd25 As22 As23 61.89(4) .
As21 As22 As35 62.81(4) .
Pd25 As22 As35 55.40(3) .
As23 As22 As35 109.19(4) .
As24 As23 As22 107.53(5) .
As24 As23 Pd25 107.33(4) .
As22 As23 Pd25 58.85(4) .
As24 As23 Pd21 61.83(3) .
As22 As23 Pd21 117.32(5) .
Pd25 As23 Pd21 66.51(3) .
As23 As24 As25 109.71(5) .
As23 As24 Pd21 62.78(3) .
As25 As24 Pd21 115.16(4) .
As23 As24 Pd22 117.72(5) .
As25 As24 Pd22 62.12(3) .
Pd21 As24 Pd22 67.45(3) .
As24 As25 As21 107.10(5) .
As24 As25 Pd26 105.91(4) .
As21 As25 Pd26 58.29(3) .
As24 As25 Pd22 62.10(3) .
As21 As25 Pd22 118.29(4) .
Pd26 As25 Pd22 67.04(3) .
Pd23 As26 As27 104.17(4) .
Pd23 As26 As30 62.24(3) .
As27 As26 As30 108.20(5) .
Pd23 As26 As36 55.60(3) .
As27 As26 As36 63.45(4) .
As30 As26 As36 110.17(4) .
Pd24 As27 As26 105.81(4) .
Pd24 As27 As28 61.69(4) .
As26 As27 As28 107.24(5) .
Pd24 As27 As36 56.23(3) .
As26 As27 As36 64.64(4) .
As28 As27 As36 109.60(4) .
As29 As28 As27 107.94(5) .
As29 As28 Pd24 108.25(4) .
As27 As28 Pd24 58.88(4) .
As29 As28 Pd21 61.65(3) .
As27 As28 Pd21 117.59(5) .
Pd24 As28 Pd21 67.11(3) .
As28 As29 As30 109.65(5) .
As28 As29 Pd21 62.50(3) .
As30 As29 Pd21 115.40(5) .
As28 As29 Pd22 116.23(5) .
As30 As29 Pd22 61.64(3) .
Pd21 As29 Pd22 67.13(3) .
As29 As30 As26 106.87(5) .
As29 As30 Pd23 106.00(4) .
As26 As30 Pd23 58.14(4) .
As29 As30 Pd22 62.96(3) .
As26 As30 Pd22 117.70(5) .
Pd23 As30 Pd22 66.40(3) .
As34 As31 Pd24 61.18(4) .
As34 As31 Pd25 61.29(4) .
Pd24 As31 Pd25 91.68(4) .
As34 As31 Pd21 102.92(4) .
Pd24 As31 Pd21 67.64(3) .
Pd25 As31 Pd21 67.28(3) .
As33 As32 Pd26 61.38(3) .
As33 As32 Pd23 60.88(4) .
Pd26 As32 Pd23 91.05(4) .
As33 As32 Pd22 102.56(4) .
Pd26 As32 Pd22 67.32(3) .
Pd23 As32 Pd22 66.72(3) .
As32 As33 Pd23 60.92(4) .
As32 As33 Pd27 106.92(5) .
Pd23 As33 Pd27 71.11(3) .
As32 As33 Pd26 60.49(3) .
Pd23 As33 Pd26 90.58(4) .
Pd27 As33 Pd26 69.01(3) .
As31 As34 Pd24 60.79(4) .
As31 As34 Pd25 60.89(4) .
Pd24 As34 Pd25 91.23(4) .
As31 As34 Pd27 103.57(5) .
Pd24 As34 Pd27 67.60(3) .
Pd25 As34 Pd27 68.53(3) .
Pd25 As35 Pd26 96.73(4) .
Pd25 As35 Pd27 68.03(3) .
Pd26 As35 Pd27 67.53(3) .
Pd25 As35 As21 94.94(4) .
Pd26 As35 As21 55.33(3) .
Pd27 As35 As21 117.83(4) .
Pd25 As35 As22 54.86(3) .
Pd26 As35 As22 94.50(4) .
Pd27 As35 As22 117.50(4) .
As21 As35 As22 51.95(3) .
Pd23 As36 Pd24 97.09(4) .
Pd23 As36 Pd27 69.53(3) .
Pd24 As36 Pd27 66.85(3) .
Pd23 As36 As27 94.13(4) .
Pd24 As36 As27 54.89(3) .
Pd27 As36 As27 116.81(4) .
Pd23 As36 As26 54.40(3) .
Pd24 As36 As26 94.74(4) .
Pd27 As36 As26 118.28(4) .
As27 As36 As26 51.91(3) .
O50 K41 O48 60.1(3) .
O50 K41 O44 115.6(2) .
O48 K41 O44 96.4(2) .
O50 K41 O56 139.6(2) .
O48 K41 O56 99.1(3) .
O44 K41 O56 100.0(2) .
O50 K41 O54 98.8(2) .
O48 K41 O54 119.0(2) .
O44 K41 O54 140.1(2) .
O56 K41 O54 59.0(2) .
O50 K41 O42 98.2(2) .
O48 K41 O42 137.8(2) .
O44 K41 O42 58.5(2) .
O56 K41 O42 117.2(2) .
O54 K41 O42 98.8(2) .
O50 K41 N42 120.1(3) .
O48 K41 N42 61.0(3) .
O44 K41 N42 61.5(3) .
O56 K41 N42 60.6(3) .
O54 K41 N42 118.5(3) .
O42 K41 N42 118.1(3) .
O50 K41 N41 61.9(3) .
O48 K41 N41 121.2(3) .
O44 K41 N41 116.6(3) .
O56 K41 N41 119.1(3) .
O54 K41 N41 61.8(2) .
O42 K41 N41 59.6(2) .
N42 K41 N41 177.6(3) .
C53 N41 C41 112.1(10) .
C53 N41 C52 109.0(9) .
C41 N41 C52 112.0(10) .
C53 N41 K41 107.2(7) .
C41 N41 K41 110.0(7) .
C52 N41 K41 106.2(7) .
C42 C41 N41 114.9(11) .
C47 N42 C46 109.6(12) .
C47 N42 C58 110.8(14) .
C46 N42 C58 112.8(12) .
C47 N42 K41 108.7(8) .
C46 N42 K41 107.9(8) .
C58 N42 K41 106.8(8) .
C42 O42 C43 108.7(10) .
C42 O42 K41 115.2(7) .
C43 O42 K41 112.8(7) .
O42 C42 C41 111.8(11) .
O42 C43 C44 110.1(11) .
C45 O44 C44 112.7(9) .
C45 O44 K41 117.6(8) .
C44 O44 K41 117.9(6) .
O44 C44 C43 110.8(10) .
O44 C45 C46 112.4(11) .
N42 C46 C45 116.4(11) .
N42 C47 C48 116.8(15) .
C49 O48 C48 112.8(11) .
C49 O48 K41 115.6(9) .
C48 O48 K41 116.5(6) .
C47 C48 O48 108.9(10) .
O48 C49 C50 110.4(11) .
C51 O50 C50 111.2(10) .
C51 O50 K41 117.5(7) .
C50 O50 K41 114.8(7) .
O50 C50 C49 108.7(9) .
O50 C51 C52 110.4(11) .
C51 C52 N41 114.6(10) .
N41 C53 C54 115.7(10) .
C55 O54 C54 110.7(10) .
C55 O54 K41 116.2(7) .
C54 O54 K41 114.1(6) .
O54 C54 C53 109.2(10) .
O54 C55 C56 111.5(10) .
C57 O56 C56 111.9(10) .
C57 O56 K41 116.8(8) .
C56 O56 K41 114.4(6) .
O56 C56 C55 110.8(10) .
O56 C57 C58 110.6(13) .
C57 C58 N42 113.3(12) .
O70 K61 O74 89.7(4) .
O70 K61 O64 149.7(4) .
O74 K61 O64 116.8(3) .
O70 K61 O68 61.1(4) .
O74 K61 O68 139.9(3) .
O64 K61 O68 100.0(3) .
O70 K61 O76 104.3(4) .
O74 K61 O76 61.1(2) .
O64 K61 O76 101.5(2) .
O68 K61 O76 97.9(3) .
O70 K61 O62 103.7(4) .
O74 K61 O62 99.8(2) .
O64 K61 O62 59.7(2) .
O68 K61 O62 112.8(3) .
O76 K61 O62 145.7(3) .
O70 K61 N62 118.4(4) .
O74 K61 N62 121.0(3) .
O64 K61 N62 61.8(3) .
O68 K61 N62 62.4(3) .
O76 K61 N62 62.0(3) .
O62 K61 N62 119.0(3) .
O70 K61 N61 59.2(4) .
O74 K61 N61 62.0(3) .
O64 K61 N61 118.8(3) .
O68 K61 N61 114.4(3) .
O76 K61 N61 120.4(3) .
O62 K61 N61 60.7(3) .
N62 K61 N61 176.6(3) .
O70 K61 C70 21.8(5) .
O74 K61 C70 105.0(6) .
O64 K61 C70 138.2(6) .
O68 K61 C70 40.4(5) .
O76 K61 C70 97.9(7) .
O62 K61 C70 115.2(7) .
N62 K61 C70 97.0(6) .
N61 K61 C70 80.5(6) .
O70 K61 C71 17.7(5) .
O74 K61 C71 79.4(5) .
O64 K61 C71 147.8(5) .
O68 K61 C71 77.3(5) .
O76 K61 C71 110.7(5) .
O62 K61 C71 91.3(5) .
N62 K61 C71 136.1(5) .
N61 K61 C71 41.5(5) .
C70 K61 C71 39.3(6) .
C72 N61 C61 112.0(13) .
C72 N61 C73 109.9(12) .
C61 N61 C73 112.4(12) .
C72 N61 K61 112.2(10) .
C61 N61 K61 106.8(6) .
C73 N61 K61 103.1(7) .
N61 C61 C62 114.4(13) .
C66 N62 C67 107.8(11) .
C66 N62 C78 109.7(10) .
C67 N62 C78 110.5(10) .
C66 N62 K61 109.9(7) .
C67 N62 K61 108.4(7) .
C78 N62 K61 110.5(7) .
C62 O62 C63 112.8(10) .
C62 O62 K61 119.1(7) .
C63 O62 K61 111.8(6) .
O62 C62 C61 109.0(11) .
O62 C63 C64 108.1(10) .
C64 O64 C65 110.6(8) .
C64 O64 K61 118.4(6) .
C65 O64 K61 116.5(6) .
O64 C64 C63 108.3(9) .
O64 C65 C66 111.2(10) .
N62 C66 C65 114.8(11) .
N62 C67 C68 112.7(11) .
C68 O68 C69 113.0(14) .
C68 O68 K61 116.5(8) .
C69 O68 K61 113.1(13) .
O68 C68 C67 110.1(11) .
C70 C69 O68 121(3) .
C71 O70 C70 129(2) .
C71 O70 K61 120.1(14) .
C70 O70 K61 110.6(14) .
C69 C70 O70 128(3) .
C69 C70 K61 85(2) .
O70 C70 K61 47.7(10) .
O70 C71 C72 129(2) .
O70 C71 K61 42.3(10) .
C72 C71 K61 86.9(11) .
N61 C72 C71 114.1(15) .
N61 C73 C74 114.6(12) .
C75 O74 C74 112.6(11) .
C75 O74 K61 113.1(7) .
C74 O74 K61 118.8(7) .
O74 C74 C73 108.7(9) .
O74 C75 C76 107.4(12) .
C76 O76 C77 111.4(11) .
C76 O76 K61 113.1(7) .
C77 O76 K61 116.1(7) .
O76 C76 C75 109.9(12) .
O76 C77 C78 110.8(11) .
N62 C78 C77 112.5(10) .
O83 K81 O85 146.1(2) .
O83 K81 O81 99.5(2) .
O85 K81 O81 108.2(2) .
O83 K81 O86 99.3(2) .
O85 K81 O86 61.78(18) .
O81 K81 O86 155.1(2) .
O83 K81 O84 61.9(2) .
O85 K81 O84 100.4(2) .
O81 K81 O84 85.8(2) .
O86 K81 O84 117.7(2) .
O83 K81 O82 103.3(2) .
O85 K81 O82 106.2(2) .
O81 K81 O82 63.9(2) .
O86 K81 O82 95.7(2) .
O84 K81 O82 144.5(2) .
O83 K81 N82 61.4(2) .
O85 K81 N82 120.3(2) .
O81 K81 N82 114.3(2) .
O86 K81 N82 61.9(2) .
O84 K81 N82 122.0(2) .
O82 K81 N82 62.1(2) .
O83 K81 N81 120.1(2) .
O85 K81 N81 61.6(2) .
O81 K81 N81 60.8(2) .
O86 K81 N81 121.5(2) .
O84 K81 N81 60.9(2) .
O82 K81 N81 112.9(2) .
N82 K81 N81 174.8(2) .
O83 K81 C83 94.2(2) .
O85 K81 C83 118.6(2) .
O81 K81 C83 22.4(2) .
O86 K81 C83 139.3(2) .
O84 K81 C83 102.5(3) .
O82 K81 C83 43.7(3) .
N82 K81 C83 92.6(3) .
N81 K81 C83 82.3(3) .
C92 N81 C81 112.3(9) .
C92 N81 C93 109.7(8) .
C81 N81 C93 108.3(9) .
C92 N81 K81 107.8(6) .
C81 N81 K81 110.8(6) .
C93 N81 K81 107.9(6) .
C82 O81 C83 115.2(8) .
C82 O81 K81 111.0(6) .
C83 O81 K81 109.4(6) .
N81 C81 C82 112.6(8) .
C98 N82 C87 111.3(8) .
C98 N82 C86 110.6(8) .
C87 N82 C86 109.9(8) .
C98 N82 K81 108.3(5) .
C87 N82 K81 107.9(6) .
C86 N82 K81 108.8(5) .
C85 O82 C84 111.3(8) .
C85 O82 K81 113.5(5) .
C84 O82 K81 110.8(6) .
O81 C82 C81 107.8(8) .
C89 O83 C88 112.1(8) .
C89 O83 K81 114.8(6) .
C88 O83 K81 121.1(6) .
O81 C83 C84 113.1(10) .
O81 C83 K81 48.2(5) .
C84 C83 K81 81.3(7) .
C90 O84 C91 112.3(9) .
C90 O84 K81 111.3(6) .
C91 O84 K81 117.8(6) .
O82 C84 C83 113.3(9) .
C94 O85 C95 111.4(8) .
C94 O85 K81 117.7(6) .
C95 O85 K81 113.5(5) .
O82 C85 C86 109.4(9) .
C97 O86 C96 109.2(7) .
C97 O86 K81 116.2(6) .
C96 O86 K81 113.4(5) .
N82 C86 C85 114.0(9) .
N82 C87 C88 115.1(8) .
O83 C88 C87 108.8(8) .
O83 C89 C90 111.3(9) .
O84 C90 C89 111.6(10) .
O84 C91 C92 110.1(9) .
N81 C92 C91 112.7(8) .
N81 C93 C94 113.0(9) .
O85 C94 C93 109.9(9) .
O85 C95 C96 111.7(8) .
O86 C96 C95 110.1(8) .
O86 C97 C98 111.8(8) .
N82 C98 C97 113.5(8) .
O103 K101 O101 129.3(3) .
O103 K101 O106 95.4(3) .
O101 K101 O106 130.7(2) .
O103 K101 O102 103.2(4) .
O101 K101 O102 59.8(3) .
O106 K101 O102 94.6(3) .
O103 K101 O105 134.1(3) .
O101 K101 O105 92.1(2) .
O106 K101 O105 60.3(2) .
O102 K101 O105 116.2(3) .
O103 K101 O104 59.1(4) .
O101 K101 O104 100.2(3) .
O106 K101 O104 122.9(3) .
O102 K101 O104 138.0(3) .
O105 K101 O104 99.8(2) .
O103 K101 N102 61.5(5) .
O101 K101 N102 118.7(4) .
O106 K101 N102 60.7(3) .
O102 K101 N102 59.3(5) .
O105 K101 N102 120.0(3) .
O104 K101 N102 120.5(4) .
O103 K101 N101 118.2(4) .
O101 K101 N101 60.4(3) .
O106 K101 N101 120.5(2) .
O102 K101 N101 119.9(4) .
O105 K101 N101 61.1(2) .
O104 K101 N101 59.3(3) .
N102 K101 N101 178.8(3) .
O103 K101 C109 18.7(5) .
O101 K101 C109 131.0(4) .
O106 K101 C109 98.2(5) .
O102 K101 C109 121.1(5) .
O105 K101 C109 120.0(4) .
O104 K101 C109 42.7(5) .
N102 K101 C109 78.3(6) .
N101 K101 C109 101.6(5) .
C101 N101 C113 112.2(10) .
C101 N101 C112 108.9(11) .
C113 N101 C112 110.0(10) .
C101 N101 K101 107.5(7) .
C113 N101 K101 108.0(6) .
C112 N101 K101 110.2(7) .
C103 O101 C102 112.9(12) .
C103 O101 K101 112.9(9) .
C102 O101 K101 116.2(7) .
N101 C101 C102 116.0(13) .
C107 N102 C118 113.3(18) .
C107 N102 C106 106.5(17) .
C118 N102 C106 112.4(16) .
C107 N102 K101 106.3(12) .
C118 N102 K101 108.5(7) .
C106 N102 K101 109.6(11) .
C105 O102 C104 112.6(13) .
C105 O102 K101 116.6(12) .
C104 O102 K101 115.5(8) .
C101 C102 O101 108.4(10) .
C109 O103 C108 113.0(16) .
C109 O103 K101 117.9(13) .
C108 O103 K101 118.3(10) .
O101 C103 C104 112.1(14) .
C111 O104 C110 120.4(13) .
C111 O104 K101 117.5(9) .
C110 O104 K101 115.7(10) .
O102 C104 C103 109.4(13) .
C115 O105 C114 110.7(8) .
C115 O105 K101 114.7(6) .
C114 O105 K101 111.0(5) .
O102 C105 C106 105.2(14) .
C116 O106 C117 111.1(9) .
C116 O106 K101 112.7(6) .
C117 O106 K101 116.4(7) .
C105 C106 N102 113.1(14) .
N102 C107 C108 117(2) .
C107 C108 O103 105.3(15) .
O103 C109 C110 114(2) .
O103 C109 K101 43.4(9) .
C110 C109 K101 83.6(12) .
O104 C110 C109 114.3(16) .
O104 C111 C112 111.1(12) .
N101 C112 C111 114.0(9) .
N101 C113 C114 113.8(9) .
O105 C114 C113 108.9(9) .
O105 C115 C116 110.9(9) .
O106 C116 C115 110.4(9) .
O106 C117 C118 108.0(11) .
N102 C118 C117 114.7(14) .
O125 K121 O121 137.0(3) .
O125 K121 O124 121.8(3) .
O121 K121 O124 97.6(3) .
O125 K121 O122 92.9(3) .
O121 K121 O122 61.0(4) .
O124 K121 O122 139.3(3) .
O125 K121 O126 60.2(2) .
O121 K121 O126 98.3(3) .
O124 K121 O126 101.7(2) .
O122 K121 O126 114.7(3) .
O125 K121 O123 101.1(2) .
O121 K121 O123 114.3(3) .
O124 K121 O123 59.4(2) .
O122 K121 O123 96.2(3) .
O126 K121 O123 143.4(2) .
O125 K121 N121 120.1(3) .
O121 K121 N121 62.5(4) .
O124 K121 N121 61.2(3) .
O122 K121 N121 121.6(4) .
O126 K121 N121 61.1(3) .
O123 K121 N121 119.3(3) .
O125 K121 N122 60.4(3) .
O121 K121 N122 117.5(4) .
O124 K121 N122 118.2(3) .
O122 K121 N122 58.5(4) .
O126 K121 N122 119.5(3) .
O123 K121 N122 60.1(3) .
N121 K121 N122 179.3(3) .
C133 N121 C132 110.2(12) .
C133 N121 C121 112.7(12) .
C132 N121 C121 108.3(11) .
C133 N121 K121 108.2(7) .
C132 N121 K121 109.8(6) .
C121 N121 K121 107.6(9) .
C122 O121 C123 109.7(15) .
C122 O121 K121 118.4(11) .
C123 O121 K121 114.1(11) .
N121 C121 C122 114.0(12) .
C126 N122 C138 113.6(13) .
C126 N122 C127 106.6(12) .
C138 N122 C127 110.8(13) .
C126 N122 K121 111.1(10) .
C138 N122 K121 108.3(7) .
C127 N122 K121 106.2(7) .
C124 O122 C125 116.2(17) .
C124 O122 K121 112.1(13) .
C125 O122 K121 113.9(9) .
O121 C122 C121 113.1(16) .
C136 O123 C137 111.2(11) .
C136 O123 K121 115.7(7) .
C137 O123 K121 114.6(6) .
C124 C123 O121 108.9(18) .
C134 O124 C135 112.1(9) .
C134 O124 K121 118.5(7) .
C135 O124 K121 113.6(6) .
O122 C124 C123 119(2) .
C128 O125 C129 109.9(9) .
C128 O125 K121 119.9(7) .
C129 O125 K121 113.3(6) .
C126 C125 O122 111.7(16) .
C130 O126 C131 112.0(10) .
C130 O126 K121 113.9(6) .
C131 O126 K121 116.9(6) .
C125 C126 N122 109.4(16) .
N122 C127 C128 114.4(12) .
O125 C128 C127 107.1(10) .
O125 C129 C130 108.7(10) .
O126 C130 C129 110.3(10) .
O126 C131 C132 109.0(10) .
N121 C132 C131 113.2(10) .
C134 C133 N121 114.9(13) .
O124 C134 C133 109.1(10) .
O124 C135 C136 108.9(9) .
O123 C136 C135 108.6(10) .
C138 C137 O123 111.1(13) .
C137 C138 N122 115.8(12) .
O146 K141 O144 121.4(2) .
O146 K141 O142 93.8(2) .
O144 K141 O142 139.6(2) .
O146 K141 O145 60.5(3) .
O144 K141 O145 101.6(2) .
O142 K141 O145 113.6(2) .
O146 K141 O141 135.2(2) .
O144 K141 O141 98.9(2) .
O142 K141 O141 60.2(2) .
O145 K141 O141 95.0(2) .
O146 K141 O143 98.4(3) .
O144 K141 O143 58.9(2) .
O142 K141 O143 99.9(2) .
O145 K141 O143 140.5(2) .
O141 K141 O143 120.4(2) .
O146 K141 N141 120.8(3) .
O144 K141 N141 60.8(2) .
O142 K141 N141 119.8(2) .
O145 K141 N141 61.6(2) .
O141 K141 N141 60.8(2) .
O143 K141 N141 118.9(2) .
O146 K141 N142 60.0(3) .
O144 K141 N142 117.8(2) .
O142 K141 N142 60.9(2) .
O145 K141 N142 119.4(3) .
O141 K141 N142 119.7(2) .
O143 K141 N142 59.7(2) .
N141 K141 N142 178.6(3) .
C152 N141 C153 109.3(9) .
C152 N141 C141 110.3(8) .
C153 N141 C141 108.8(8) .
C152 N141 K141 109.7(5) .
C153 N141 K141 109.5(6) .
C141 N141 K141 109.3(6) .
C142 O141 C143 112.6(8) .
C142 O141 K141 117.6(6) .
C143 O141 K141 113.2(5) .
C142 C141 N141 112.8(8) .
C147 N142 C146 111.3(10) .
C147 N142 C158 111.6(11) .
C146 N142 C158 109.5(10) .
C147 N142 K141 109.0(6) .
C146 N142 K141 107.8(6) .
C158 N142 K141 107.6(7) .
C144 O142 C145 111.3(8) .
C144 O142 K141 115.5(6) .
C145 O142 K141 116.4(6) .
O141 C142 C141 110.2(8) .
C149 O143 C148 111.7(9) .
C149 O143 K141 112.7(6) .
C148 O143 K141 116.3(7) .
O141 C143 C144 110.2(8) .
C151 O144 C150 111.5(8) .
C151 O144 K141 119.3(6) .
C150 O144 K141 118.9(5) .
O142 C144 C143 111.2(9) .
C155 O145 C154 112.9(10) .
C155 O145 K141 114.2(8) .
C154 O145 K141 114.3(6) .
O142 C145 C146 110.2(9) .
C156 O146 C157 110.7(10) .
C156 O146 K141 114.0(7) .
C157 O146 K141 121.1(8) .
N142 C146 C145 116.0(9) .
N142 C147 C148 115.4(11) .
O143 C148 C147 107.6(10) .
O143 C149 C150 110.4(9) .
O144 C150 C149 110.2(9) .
O144 C151 C152 110.3(8) .
N141 C152 C151 113.2(9) .
C154 C153 N141 113.5(9) .
O145 C154 C153 111.7(10) .
O145 C155 C156 110.2(11) .
O146 C156 C155 112.1(11) .
O146 C157 C158 109.0(11) .
C157 C158 N142 114.2(11) .
O166 K161 O164 121.15(19) .
O166 K161 O161 140.41(18) .
O164 K161 O161 93.4(2) .
O166 K161 O163 101.5(2) .
O164 K161 O163 60.8(2) .
O161 K161 O163 112.8(2) .
O166 K161 O165 59.8(2) .
O164 K161 O165 99.99(19) .
O161 K161 O165 98.30(19) .
O163 K161 O165 143.38(19) .
O166 K161 O162 99.64(19) .
O164 K161 O162 134.5(2) .
O161 K161 O162 59.97(19) .
O163 K161 O162 94.25(19) .
O165 K161 O162 118.65(18) .
O166 K161 N162 62.2(2) .
O164 K161 N162 119.9(2) .
O161 K161 N162 119.1(2) .
O163 K161 N162 60.3(2) .
O165 K161 N162 120.7(2) .
O162 K161 N162 60.5(2) .
O166 K161 N161 118.9(2) .
O164 K161 N161 60.85(19) .
O161 K161 N161 59.3(2) .
O163 K161 N161 120.1(2) .
O165 K161 N161 60.1(2) .
O162 K161 N161 117.8(2) .
N162 K161 N161 178.3(2) .
C161 N161 C173 110.8(8) .
C161 N161 C172 109.6(8) .
C173 N161 C172 110.7(8) .
C161 N161 K161 110.1(6) .
C173 N161 K161 109.1(6) .
C172 N161 K161 106.5(6) .
C162 O161 C163 112.9(7) .
C162 O161 K161 118.6(5) .
C163 O161 K161 116.4(5) .
N161 C161 C162 113.2(8) .
C166 N162 C167 109.8(8) .
C166 N162 C178 109.1(8) .
C167 N162 C178 112.0(8) .
C166 N162 K161 108.6(6) .
C167 N162 K161 110.7(6) .
C178 N162 K161 106.6(6) .
C164 O162 C165 111.4(8) .
C164 O162 K161 108.6(5) .
C165 O162 K161 116.1(5) .
O161 C162 C161 110.3(8) .
C168 O163 C169 114.3(8) .
C168 O163 K161 117.0(6) .
C169 O163 K161 114.4(6) .
O161 C163 C164 109.9(8) .
C171 O164 C170 110.8(8) .
C171 O164 K161 120.6(5) .
C170 O164 K161 112.7(5) .
O162 C164 C163 111.4(8) .
C175 O165 C174 111.9(8) .
C175 O165 K161 115.1(5) .
C174 O165 K161 118.0(5) .
O162 C165 C166 109.2(8) .
C177 O166 C176 112.8(8) .
C177 O166 K161 117.7(6) .
C176 O166 K161 115.9(6) .
N162 C166 C165 113.3(9) .
N162 C167 C168 112.9(9) .
O163 C168 C167 111.3(9) .
O163 C169 C170 110.9(8) .
O164 C170 C169 109.9(9) .
O164 C171 C172 111.7(9) .
C171 C172 N161 114.5(8) .
N161 C173 C174 115.7(8) .
O165 C174 C173 110.7(8) .
O165 C175 C176 109.7(8) .
O166 C176 C175 113.1(8) .
O166 C177 C178 111.5(9) .
N162 C178 C177 116.4(9) .
O185 K181 O182 132.0(2) .
O185 K181 O183 122.2(2) .
O182 K181 O183 99.4(2) .
O185 K181 O181 105.9(2) .
O182 K181 O181 59.39(19) .
O183 K181 O181 124.6(2) .
O185 K181 O184 88.0(2) .
O182 K181 O184 137.2(2) .
O183 K181 O184 59.1(2) .
O181 K181 O184 100.4(2) .
O185 K181 O186 56.7(3) .
O182 K181 O186 100.1(3) .
O183 K181 O186 95.5(3) .
O181 K181 O186 135.8(3) .
O184 K181 O186 117.3(3) .
O185 K181 N182 116.5(2) .
O182 K181 N182 61.0(2) .
O183 K181 N182 61.9(2) .
O181 K181 N182 120.2(2) .
O184 K181 N182 120.2(2) .
O186 K181 N182 59.9(2) .
O185 K181 N181 60.9(3) .
O182 K181 N181 119.9(2) .
O183 K181 N181 119.7(2) .
O181 K181 N181 61.0(2) .
O184 K181 N181 61.1(2) .
O186 K181 N181 117.5(3) .
N182 K181 N181 177.4(3) .
O185 K181 C196 41.0(4) .
O182 K181 C196 114.6(3) .
O183 K181 C196 100.3(5) .
O181 K181 C196 135.0(5) .
O184 K181 C196 106.0(3) .
O186 K181 C196 16.6(3) .
N182 K181 C196 75.7(4) .
N181 K181 C196 101.8(4) .
C181 N181 C192 109.9(10) .
C181 N181 C193 113.2(10) .
C192 N181 C193 110.4(9) .
C181 N181 K181 107.7(6) .
C192 N181 K181 108.6(6) .
C193 N181 K181 106.8(7) .
C182 O181 C183 113.0(8) .
C182 O181 K181 112.7(6) .
C183 O181 K181 115.2(5) .
N181 C181 C182 113.4(10) .
C198 N182 C186 109.2(9) .
C198 N182 C187 109.5(8) .
C186 N182 C187 112.1(8) .
C198 N182 K181 111.3(6) .
C186 N182 K181 108.0(5) .
C187 N182 K181 106.7(6) .
C184 O182 C185 115.0(8) .
C184 O182 K181 117.1(6) .
C185 O182 K181 118.5(6) .
O181 C182 C181 108.1(10) .
C189 O183 C188 110.9(8) .
C189 O183 K181 115.3(5) .
C188 O183 K181 116.8(6) .
O181 C183 C184 108.7(8) .
C190 O184 C191 111.6(9) .
C190 O184 K181 116.4(6) .
C191 O184 K181 113.0(7) .
O182 C184 C183 112.4(9) .
C194 O185 C195 115.7(9) .
C194 O185 K181 119.8(7) .
C195 O185 K181 116.4(7) .
O182 C185 C186 109.8(9) .
C196 O186 C197 127.8(13) .
C196 O186 K181 115.1(12) .
C197 O186 K181 116.9(7) .
N182 C186 C185 114.0(9) .
N182 C187 C188 114.3(8) .
O183 C188 C187 109.1(8) .
O183 C189 C190 108.7(8) .
O184 C190 C189 108.4(10) .
O184 C191 C192 107.9(10) .
N181 C192 C191 115.3(10) .
C194 C193 N181 113.6(10) .
O185 C194 C193 112.2(9) .
C196 C195 O185 109.8(10) .
O186 C196 C195 131.9(17) .
O186 C196 K181 48.2(10) .
C195 C196 K181 83.9(9) .
O186 C197 C198 112.5(11) .
N182 C198 C197 115.4(9) .
C202 C201 N201 116.0(13) .
N202 C202 C201 122.4(13) .
C212 C211 N212 118(2) .
C211 C212 N211 102(2) .
C222 C221 N221 101.6(19) .
C221 C222 N222 120(2) .
N231 C231 C231 98.6(19) 2

loop_
_geom_bond_atom_site_label_1
_geom_bond_atom_site_label_2
_geom_bond_distance
_geom_bond_site_symmetry_2
Pd1 As8 2.5826(10) .
Pd1 As4 2.5857(11) .
Pd1 As3 2.6043(11) .
Pd1 As11 2.6176(12) .
Pd1 As9 2.6514(11) .
Pd1 Pd5 2.8213(10) .
Pd1 Pd4 2.8242(10) .
Pd1 Pd2 2.8768(9) .
Pd2 As9 2.5493(10) .
Pd2 As12 2.5856(11) .
Pd2 As5 2.6042(10) .
Pd2 As10 2.6100(10) .
Pd2 As4 2.6262(11) .
Pd2 Pd6 2.7999(9) .
Pd2 Pd3 2.8516(10) .
Pd3 As6 2.4515(11) .
Pd3 As16 2.4702(12) .
Pd3 As12 2.4868(11) .
Pd3 As13 2.5135(11) .
Pd3 As10 2.5221(12) .
Pd3 Pd7 2.8292(10) .
Pd4 As7 2.4469(11) .
Pd4 As16 2.4728(11) .
Pd4 As11 2.4943(11) .
Pd4 As14 2.5074(11) .
Pd4 As8 2.5303(12) .
Pd4 Pd7 2.8434(9) .
Pd5 As2 2.4433(11) .
Pd5 As14 2.4985(12) .
Pd5 As15 2.5013(12) .
Pd5 As11 2.5082(11) .
Pd5 As3 2.5416(13) .
Pd5 Pd7 2.8876(10) .
Pd6 As1 2.4352(11) .
Pd6 As15 2.4910(12) .
Pd6 As13 2.4994(11) .
Pd6 As12 2.5062(11) .
Pd6 As5 2.5500(12) .
Pd6 Pd7 2.8394(9) .
Pd7 As14 2.5107(11) .
Pd7 As13 2.5485(11) .
Pd7 As15 2.5984(11) .
Pd7 As16 2.6343(10) .
As1 As2 2.4407(14) .
As1 As5 2.4748(14) .
As1 As15 2.8145(14) .
As2 As3 2.4883(15) .
As2 As15 2.8326(15) .
As3 As4 2.4185(14) .
As4 As5 2.4235(13) .
As6 As7 2.4392(13) .
As6 As10 2.4815(14) .
As6 As16 2.7940(14) .
As7 As8 2.4948(13) .
As7 As16 2.7521(13) .
As8 As9 2.4114(13) .
As9 As10 2.4099(13) .
As11 As14 2.4210(15) .
As12 As13 2.4298(15) .
Pd21 As29 2.5755(11) .
Pd21 As31 2.5819(12) .
Pd21 As24 2.5847(11) .
Pd21 As28 2.5959(10) .
Pd21 As23 2.6075(10) .
Pd21 Pd25 2.8183(10) .
Pd21 Pd24 2.8274(10) .
Pd21 Pd22 2.8740(9) .
Pd22 As30 2.5909(10) .
Pd22 As24 2.5915(11) .
Pd22 As25 2.5919(10) .
Pd22 As32 2.6128(12) .
Pd22 As29 2.6224(11) .
Pd22 Pd23 2.8112(10) .
Pd22 Pd26 2.8289(10) .
Pd23 As26 2.4405(11) .
Pd23 As36 2.4767(12) .
Pd23 As33 2.4954(12) .
Pd23 As32 2.4964(11) .
Pd23 As30 2.5427(13) .
Pd23 Pd27 2.9074(10) .
Pd24 As27 2.4485(11) .
Pd24 As36 2.4883(12) .
Pd24 As31 2.4965(11) .
Pd24 As34 2.5057(13) .
Pd24 As28 2.5180(13) .
Pd24 Pd27 2.8149(10) .
Pd25 As22 2.4552(11) .
Pd25 As35 2.4716(12) .
Pd25 As31 2.5045(11) .
Pd25 As34 2.5140(12) .
Pd25 As23 2.5306(13) .
Pd25 Pd27 2.8535(10) .
Pd26 As21 2.4458(10) .
Pd26 As35 2.4818(11) .
Pd26 As32 2.4879(11) .
Pd26 As33 2.5095(11) .
Pd26 As25 2.5303(12) .
Pd26 Pd27 2.8402(9) .
Pd27 As33 2.5046(11) .
Pd27 As34 2.5535(12) .
Pd27 As36 2.6182(11) .
Pd27 As35 2.6242(11) .
As21 As22 2.4425(13) .
As21 As25 2.4907(13) .
As21 As35 2.7589(13) .
As22 As23 2.4658(13) .
As22 As35 2.8168(14) .
As23 As24 2.4132(13) .
As24 As25 2.4248(13) .
As26 As27 2.4565(13) .
As26 As30 2.4788(14) .
As26 As36 2.8204(15) .
As27 As28 2.4627(14) .
As27 As36 2.7921(15) .
As28 As29 2.4218(13) .
As29 As30 2.4235(14) .
As31 As34 2.4262(16) .
As32 As33 2.4276(14) .
K41 O50 2.775(6) .
K41 O48 2.819(7) .
K41 O44 2.834(7) .
K41 O56 2.845(7) .
K41 O54 2.852(7) .
K41 O42 2.935(8) .
K41 N42 2.964(10) .
K41 N41 2.986(9) .
N41 C53 1.426(13) .
N41 C41 1.478(14) .
N41 C52 1.518(14) .
C41 C42 1.467(15) .
N42 C47 1.397(15) .
N42 C46 1.458(15) .
N42 C58 1.488(17) .
O42 C42 1.366(13) .
O42 C43 1.418(13) .
C43 C44 1.445(17) .
O44 C45 1.374(14) .
O44 C44 1.446(13) .
C45 C46 1.499(17) .
C47 C48 1.461(19) .
O48 C49 1.299(14) .
O48 C48 1.500(15) .
C49 C50 1.527(19) .
O50 C51 1.359(16) .
O50 C50 1.452(14) .
C51 C52 1.502(19) .
C53 C54 1.535(16) .
O54 C55 1.377(13) .
O54 C54 1.405(15) .
C55 C56 1.454(17) .
O56 C57 1.338(15) .
O56 C56 1.428(12) .
C57 C58 1.482(19) .
K61 O70 2.751(11) .
K61 O74 2.772(7) .
K61 O64 2.785(7) .
K61 O68 2.800(9) .
K61 O76 2.811(7) .
K61 O62 2.824(7) .
K61 N62 2.902(9) .
K61 N61 2.968(9) .
K61 C70 3.48(3) .
K61 C71 3.54(2) .
N61 C72 1.413(18) .
N61 C61 1.440(14) .
N61 C73 1.463(16) .
C61 C62 1.50(2) .
N62 C66 1.448(15) .
N62 C67 1.459(16) .
N62 C78 1.508(13) .
O62 C62 1.436(13) .
O62 C63 1.468(13) .
C63 C64 1.475(15) .
O64 C64 1.415(12) .
O64 C65 1.424(12) .
C65 C66 1.475(15) .
C67 C68 1.558(19) .
O68 C68 1.369(15) .
O68 C69 1.41(3) .
C69 C70 1.20(4) .
O70 C71 1.24(2) .
O70 C70 1.38(3) .
C71 C72 1.41(2) .
C73 C74 1.488(16) .
O74 C75 1.420(14) .
O74 C74 1.460(13) .
C75 C76 1.51(2) .
O76 C76 1.400(13) .
O76 C77 1.409(14) .
C77 C78 1.513(16) .
K81 O83 2.734(6) .
K81 O85 2.783(6) .
K81 O81 2.790(8) .
K81 O86 2.795(7) .
K81 O84 2.823(7) .
K81 O82 2.835(7) .
K81 N82 2.949(8) .
K81 N81 2.957(8) .
K81 C83 3.530(11) .
N81 C92 1.456(12) .
N81 C81 1.473(13) .
N81 C93 1.485(13) .
O81 C82 1.401(11) .
O81 C83 1.426(12) .
C81 C82 1.528(13) .
N82 C98 1.462(12) .
N82 C87 1.471(13) .
N82 C86 1.478(11) .
O82 C85 1.410(10) .
O82 C84 1.454(13) .
O83 C89 1.415(12) .
O83 C88 1.426(12) .
C83 C84 1.484(16) .
O84 C90 1.394(12) .
O84 C91 1.400(12) .
O85 C94 1.413(10) .
O85 C95 1.414(11) .
C85 C86 1.519(14) .
O86 C97 1.414(10) .
O86 C96 1.424(10) .
C87 C88 1.502(14) .
C89 C90 1.476(15) .
C91 C92 1.509(14) .
C93 C94 1.504(15) .
C95 C96 1.486(12) .
C97 C98 1.497(13) .
K101 O103 2.724(9) .
K101 O101 2.803(8) .
K101 O106 2.820(7) .
K101 O102 2.820(9) .
K101 O105 2.829(6) .
K101 O104 2.829(9) .
K101 N102 2.961(10) .
K101 N101 3.031(9) .
K101 C109 3.506(19) .
N101 C101 1.394(17) .
N101 C113 1.467(13) .
N101 C112 1.473(14) .
O101 C103 1.344(15) .
O101 C102 1.476(15) .
C101 C102 1.462(19) .
N102 C107 1.36(2) .
N102 C118 1.443(17) .
N102 C106 1.51(3) .
O102 C105 1.391(19) .
O102 C104 1.42(2) .
O103 C109 1.27(2) .
O103 C108 1.56(2) .
C103 C104 1.47(2) .
O104 C111 1.378(18) .
O104 C110 1.38(2) .
O105 C115 1.394(11) .
O105 C114 1.428(11) .
C105 C106 1.47(2) .
O106 C116 1.419(12) .
O106 C117 1.431(13) .
C107 C108 1.47(4) .
C109 C110 1.46(3) .
C111 C112 1.480(16) .
C113 C114 1.497(14) .
C115 C116 1.472(14) .
C117 C118 1.481(17) .
K121 O125 2.789(7) .
K121 O121 2.793(9) .
K121 O124 2.814(7) .
K121 O122 2.825(10) .
K121 O126 2.837(7) .
K121 O123 2.852(7) .
K121 N121 2.936(9) .
K121 N122 3.027(9) .
N121 C133 1.480(17) .
N121 C132 1.500(14) .
N121 C121 1.50(2) .
O121 C122 1.276(19) .
O121 C123 1.47(2) .
C121 C122 1.58(2) .
N122 C126 1.403(19) .
N122 C138 1.439(15) .
N122 C127 1.453(16) .
O122 C124 1.34(2) .
O122 C125 1.50(2) .
O123 C136 1.390(13) .
O123 C137 1.435(13) .
C123 C124 1.40(3) .
O124 C134 1.433(13) .
O124 C135 1.452(12) .
O125 C128 1.425(13) .
O125 C129 1.428(12) .
C125 C126 1.39(2) .
O126 C130 1.360(12) .
O126 C131 1.410(12) .
C127 C128 1.517(16) .
C129 C130 1.485(17) .
C131 C132 1.507(16) .
C133 C134 1.479(16) .
C135 C136 1.477(15) .
C137 C138 1.429(19) .
K141 O146 2.793(8) .
K141 O144 2.806(6) .
K141 O142 2.829(7) .
K141 O145 2.831(7) .
K141 O141 2.854(7) .
K141 O143 2.915(7) .
K141 N141 2.962(8) .
K141 N142 3.009(9) .
N141 C152 1.461(12) .
N141 C153 1.478(12) .
N141 C141 1.510(12) .
O141 C142 1.421(11) .
O141 C143 1.432(11) .
C141 C142 1.489(14) .
N142 C147 1.443(14) .
N142 C146 1.452(14) .
N142 C158 1.499(15) .
O142 C144 1.410(11) .
O142 C145 1.414(11) .
O143 C149 1.423(12) .
O143 C148 1.427(12) .
C143 C144 1.479(14) .
O144 C151 1.390(11) .
O144 C150 1.421(11) .
O145 C155 1.379(13) .
O145 C154 1.437(12) .
C145 C146 1.488(14) .
O146 C156 1.388(16) .
O146 C157 1.404(14) .
C147 C148 1.500(16) .
C149 C150 1.475(14) .
C151 C152 1.539(14) .
C153 C154 1.474(15) .
C155 C156 1.491(17) .
C157 C158 1.476(18) .
K161 O166 2.792(6) .
K161 O164 2.808(6) .
K161 O161 2.816(6) .
K161 O163 2.823(6) .
K161 O165 2.853(6) .
K161 O162 2.903(6) .
K161 N162 2.984(8) .
K161 N161 3.020(8) .
N161 C161 1.446(12) .
N161 C173 1.447(11) .
N161 C172 1.505(11) .
O161 C162 1.416(11) .
O161 C163 1.420(10) .
C161 C162 1.477(12) .
N162 C166 1.452(11) .
N162 C167 1.455(11) .
N162 C178 1.457(12) .
O162 C164 1.389(12) .
O162 C165 1.411(12) .
O163 C168 1.406(12) .
O163 C169 1.426(11) .
C163 C164 1.471(14) .
O164 C171 1.387(12) .
O164 C170 1.430(10) .
O165 C175 1.419(11) .
O165 C174 1.423(11) .
C165 C166 1.533(15) .
O166 C177 1.393(12) .
O166 C176 1.420(10) .
C167 C168 1.500(14) .
C169 C170 1.465(15) .
C171 C172 1.495(13) .
C173 C174 1.484(14) .
C175 C176 1.454(14) .
C177 C178 1.516(13) .
K181 O185 2.788(8) .
K181 O182 2.790(7) .
K181 O183 2.836(7) .
K181 O181 2.845(7) .
K181 O184 2.846(7) .
K181 O186 2.900(9) .
K181 N182 2.980(7) .
K181 N181 2.993(9) .
K181 C196 3.521(19) .
N181 C181 1.467(14) .
N181 C192 1.472(14) .
N181 C193 1.481(14) .
O181 C182 1.432(11) .
O181 C183 1.445(11) .
C181 C182 1.475(15) .
N182 C198 1.462(12) .
N182 C186 1.462(13) .
N182 C187 1.496(12) .
O182 C184 1.398(11) .
O182 C185 1.412(10) .
O183 C189 1.402(11) .
O183 C188 1.411(11) .
C183 C184 1.457(13) .
O184 C190 1.412(12) .
O184 C191 1.436(13) .
O185 C194 1.404(13) .
O185 C195 1.424(12) .
C185 C186 1.504(14) .
O186 C196 1.114(17) .
O186 C197 1.387(14) .
C187 C188 1.521(14) .
C189 C190 1.521(15) .
C191 C192 1.489(15) .
C193 C194 1.481(16) .
C195 C196 1.406(19) .
C197 C198 1.484(14) .
N201 C201 1.432(14) .
C201 C202 1.353(15) .
N202 C202 1.346(14) .
N211 C212 1.63(3) .
C211 C212 1.47(3) .
C211 N212 1.50(3) .
N221 C221 1.60(2) .
C221 C222 1.36(2) .
C222 N222 1.434(19) .
C231 N231 1.61(2) .
C231 C231 1.63(3) 2

loop_
_geom_hbond_atom_site_label_D
_geom_hbond_atom_site_label_H
_geom_hbond_atom_site_label_A
_geom_hbond_distance_DH
_geom_hbond_distance_HA
_geom_hbond_distance_DA
_geom_hbond_angle_DHA
_geom_hbond_site_symmetry_A
N211 H21A N212 0.88 2.55 3.28(3) 140.3 2_667
N222 H22H O144 0.88 2.56 3.320(15) 145.4 1_655
